data_4074532
loop_
_publ_author_name
'Wei, Qiao-Hua'
'Yin, Gang-Qiang'
'Zhang, Li-Yi'
'Chen, Zhong-Ning'

_publ_section_title
;
 Rhombic Dodecahedral Ag8M6(M = Cu, Ag, Au) Cluster Complexes of
 Ferrocenylethynyl Prepared by Reaction of (AgC&#x22EE;CFc)nwith
 [M2(Ph2PNHPh2)2(MeCN)2]2+(M = Cu, Ag, Au)
;
_journal_issue 21
_journal_name_full Organometallics
_journal_page_first 4941
_journal_paper_doi 10.1021/om0607346
_journal_volume 25
_journal_year 2006
_chemical_formula_sum 'C145 H127 Ag8 Cl3 Cu6 Fe12 O9'
_chemical_formula_weight 4034.22
_chemical_name_systematic
; 
 ? 
;
_space_group_IT_number 2
_symmetry_cell_setting triclinic
_symmetry_space_group_name_Hall '-P 1'
_symmetry_space_group_name_H-M 'P -1'
_atom_sites_solution_hydrogens geom
_atom_sites_solution_primary direct
_atom_sites_solution_secondary difmap
_audit_creation_method SHELXL-97
_cell_angle_alpha 87.950(11)
_cell_angle_beta 75.424(10)
_cell_angle_gamma 74.763(7)
_cell_formula_units_Z 2
_cell_length_a 16.261(5)
_cell_length_b 18.153(7)
_cell_length_c 27.627(9)
_cell_measurement_reflns_used 15184
_cell_measurement_temperature 293(2)
_cell_measurement_theta_max 25.0264
_cell_measurement_theta_min 1.3657
_cell_volume 7611(5)
_computing_cell_refinement 'Bruker XSCANS'
_computing_data_collection 'Bruker XSCANS'
_computing_data_reduction 'Bruker SHELXTL'
_computing_molecular_graphics 'Bruker SHELXTL'
_computing_publication_material 'Bruker SHELXTL'
_computing_structure_refinement 'SHELXL-97 (Sheldrick, 1997)'
_computing_structure_solution 'SHELXS-97 (Sheldrick, 1990)'
_diffrn_ambient_temperature 293(2)
_diffrn_measured_fraction_theta_full 0.985
_diffrn_measured_fraction_theta_max 0.985
_diffrn_measurement_device_type 'RIGAKU MERCURY CCD'
_diffrn_measurement_method '\w scans'
_diffrn_radiation_monochromator graphite
_diffrn_radiation_source 'fine-focus sealed tube'
_diffrn_radiation_type MoK\a
_diffrn_radiation_wavelength 0.71073
_diffrn_reflns_av_R_equivalents 0.0454
_diffrn_reflns_av_sigmaI/netI 0.0803
_diffrn_reflns_limit_h_max 19
_diffrn_reflns_limit_h_min -19
_diffrn_reflns_limit_k_max 21
_diffrn_reflns_limit_k_min -21
_diffrn_reflns_limit_l_max 32
_diffrn_reflns_limit_l_min -22
_diffrn_reflns_number 46142
_diffrn_reflns_theta_full 25.00
_diffrn_reflns_theta_max 25.00
_diffrn_reflns_theta_min 1.37
_exptl_absorpt_coefficient_mu 3.025
_exptl_absorpt_correction_T_max 1.0000
_exptl_absorpt_correction_T_min 0.6226
_exptl_absorpt_correction_type multi-scan
_exptl_crystal_colour Colorless
_exptl_crystal_density_diffrn 1.760
_exptl_crystal_density_method 'not measured'
_exptl_crystal_description Prism
_exptl_crystal_F_000 3964
_exptl_crystal_size_max 0.75
_exptl_crystal_size_mid 0.50
_exptl_crystal_size_min 0.40
_refine_diff_density_max 2.007
_refine_diff_density_min -1.348
_refine_diff_density_rms 0.322
_refine_ls_extinction_method none
_refine_ls_goodness_of_fit_ref 1.078
_refine_ls_hydrogen_treatment constr
_refine_ls_matrix_type fullcycle
_refine_ls_number_parameters 1647
_refine_ls_number_reflns 26422
_refine_ls_number_restraints 209
_refine_ls_restrained_S_all 1.078
_refine_ls_R_factor_all 0.1388
_refine_ls_R_factor_gt 0.0867
_refine_ls_shift/su_max 0.008
_refine_ls_shift/su_mean 0.000
_refine_ls_structure_factor_coef Fsqd
_refine_ls_weighting_details 'calc w=1/[\s^2^(Fo^2^)+(0.1527P)^2^+15.7316P] where P=(Fo^2^+2Fc^2^)/3'
_refine_ls_weighting_scheme calc
_refine_ls_wR_factor_gt 0.2629
_refine_ls_wR_factor_ref 0.3029
_reflns_number_gt 15304
_reflns_number_total 26422
_reflns_threshold_expression >2sigma(I)
_cod_data_source_file om0607346si20060813_054054.cif
_cod_data_source_block compound_2
_cod_depositor_comments
;
The following automatic conversions were performed:

'_symmetry_cell_setting' value 'Triclinic' changed to 'triclinic'
according to /home/saulius/struct/CIF-dictionaries/cif_core.dic
dictionary named 'cif_core.dic' version 2.4.1 from
2010-06-29.

'_exptl_absorpt_correction_type' value 'Multi-scan'
changed to 'multi-scan' according to
/home/saulius/struct/CIF-dictionaries/cif_core.dic dictionary named
'cif_core.dic' version 2.4.1 from 2010-06-29.

Automatic conversion script
Id: cif_fix_values 1715 2011-07-08 13:25:40Z adriana 
;
_cod_original_sg_symbol_H-M P-1
_cod_database_code 4074532

loop_
_symmetry_equiv_pos_as_xyz
'x, y, z'
'-x, -y, -z'

loop_
_atom_site_label
_atom_site_type_symbol
_atom_site_fract_x
_atom_site_fract_y
_atom_site_fract_z
_atom_site_U_iso_or_equiv
_atom_site_adp_type
_atom_site_occupancy
_atom_site_symmetry_multiplicity
_atom_site_calc_flag
_atom_site_refinement_flags
Ag1 Ag 0.90981(7) 0.76723(6) 0.17042(4) 0.0542(3) Uani 1 1 d .
Ag2 Ag 0.60148(7) 0.74376(6) 0.33846(4) 0.0572(3) Uani 1 1 d .
Ag3 Ag 0.72059(6) 0.88279(6) 0.32855(4) 0.0551(3) Uani 1 1 d .
Ag4 Ag 0.80024(6) 0.60113(6) 0.29729(4) 0.0541(3) Uani 1 1 d .
Ag5 Ag 0.78742(6) 0.62459(6) 0.17668(4) 0.0548(3) Uani 1 1 d .
Ag6 Ag 0.71030(6) 0.90265(6) 0.20615(3) 0.0500(3) Uani 1 1 d .
Ag7 Ag 0.91360(7) 0.73984(6) 0.29508(4) 0.0583(3) Uani 1 1 d .
Ag8 Ag 0.59134(7) 0.77396(6) 0.21194(4) 0.0590(3) Uani 1 1 d .
Cu1 Cu 0.75136(10) 0.77376(9) 0.13598(6) 0.0508(4) Uani 1 1 d .
Cu2 Cu 0.63571(10) 0.62961(10) 0.26428(6) 0.0585(4) Uani 1 1 d .
Cu3 Cu 0.86945(10) 0.88522(9) 0.24563(6) 0.0528(4) Uani 1 1 d .
Cu4 Cu 0.75797(11) 0.73225(9) 0.37048(6) 0.0564(4) Uani 1 1 d .
Cu5 Cu 0.93983(10) 0.62309(9) 0.21277(6) 0.0518(4) Uani 1 1 d .
Cu6 Cu 0.56521(10) 0.89005(9) 0.29559(5) 0.0522(4) Uani 1 1 d .
Fe1 Fe 1.06578(15) 0.60966(14) 0.39565(8) 0.0752(7) Uani 1 1 d .
Fe2 Fe 0.86834(12) 1.01368(12) 0.40119(7) 0.0582(5) Uani 1 1 d .
Fe3 Fe 0.68336(13) 0.44731(11) 0.43943(7) 0.0557(5) Uani 1 1 d .
Fe4 Fe 0.53538(13) 0.80697(10) 0.51402(6) 0.0544(5) Uani 1 1 d .
Fe5 Fe 0.28692(12) 0.85284(14) 0.35899(7) 0.0669(6) Uani 1 1 d .
Fe6 Fe 0.45524(14) 0.92276(15) 0.10380(8) 0.0747(7) Uani 1 1 d .
Fe7 Fe 0.61610(15) 1.18878(12) 0.26298(8) 0.0693(6) Uani 1 1 d .
Fe8 Fe 0.82538(12) 1.05648(11) 0.06546(7) 0.0562(5) Uani 1 1 d .
Fe9 Fe 0.63502(13) 0.50295(12) 0.10052(8) 0.0618(5) Uani 1 1 d .
Fe10 Fe 1.22183(12) 0.67976(15) 0.14627(7) 0.0693(6) Uani 1 1 d .
Fe11 Fe 0.97188(12) 0.69306(9) -0.00629(6) 0.0447(4) Uani 1 1 d .
Fe12 Fe 0.94741(15) 0.35233(12) 0.24464(8) 0.0693(6) Uani 1 1 d .
Cl Cl 0.75399(17) 0.75427(16) 0.25339(10) 0.0445(7) Uani 1 1 d .
C11 C 0.9800(11) 0.5702(9) 0.3679(6) 0.073(4) Uani 1 1 d .
C12 C 0.9352(13) 0.6072(11) 0.4163(6) 0.092(6) Uani 1 1 d .
H12 H 0.8834 0.6512 0.4240 0.110 Uiso 1 1 calc R
C13 C 0.9825(16) 0.5680(14) 0.4502(7) 0.123(8) Uani 1 1 d .
H13 H 0.9687 0.5809 0.4860 0.147 Uiso 1 1 calc R
C14 C 1.0496(17) 0.5094(12) 0.4257(7) 0.130(9) Uani 1 1 d .
H14 H 1.0913 0.4731 0.4410 0.156 Uiso 1 1 calc R
C15 C 1.0502(15) 0.5103(10) 0.3752(8) 0.110(7) Uani 1 1 d .
H15 H 1.0920 0.4744 0.3492 0.132 Uiso 1 1 calc R
C16 C 1.1727(14) 0.6321(14) 0.3485(8) 0.139(7) Uani 1 1 d DU
H16 H 1.2094 0.6039 0.3176 0.166 Uiso 1 1 calc R
C17 C 1.1013(12) 0.6958(12) 0.3535(8) 0.121(6) Uani 1 1 d DU
H17 H 1.0760 0.7206 0.3266 0.145 Uiso 1 1 calc R
C18 C 1.0711(14) 0.7172(14) 0.4048(7) 0.128(6) Uani 1 1 d DU
H18 H 1.0195 0.7594 0.4188 0.153 Uiso 1 1 calc R
C19 C 1.1210(13) 0.6692(13) 0.4334(8) 0.124(6) Uani 1 1 d DU
H19 H 1.1161 0.6721 0.4694 0.148 Uiso 1 1 calc R
C20 C 1.1852(14) 0.6220(15) 0.3965(7) 0.134(7) Uani 1 1 d DU
H20 H 1.2313 0.5799 0.4043 0.161 Uiso 1 1 calc R
C21 C 0.9093(9) 0.8993(8) 0.3891(6) 0.065(4) Uani 1 1 d .
C22 C 0.9630(9) 0.9369(9) 0.3536(7) 0.084(5) Uani 1 1 d .
H22 H 0.9704 0.9345 0.3173 0.100 Uiso 1 1 calc R
C23 C 1.0002(10) 0.9818(12) 0.3785(9) 0.121(9) Uani 1 1 d .
H23 H 1.0388 1.0140 0.3629 0.146 Uiso 1 1 calc R
C24 C 0.9769(11) 0.9665(12) 0.4284(8) 0.105(7) Uani 1 1 d .
H24 H 0.9931 0.9890 0.4551 0.126 Uiso 1 1 calc R
C25 C 0.9200(13) 0.9181(10) 0.4354(7) 0.098(6) Uani 1 1 d .
H25 H 0.8913 0.9012 0.4678 0.117 Uiso 1 1 calc R
C26 C 0.8069(11) 1.1159(12) 0.4375(8) 0.119(9) Uani 1 1 d .
H26 H 0.8278 1.1378 0.4626 0.143 Uiso 1 1 calc R
C27 C 0.7515(11) 1.0679(13) 0.4481(7) 0.101(7) Uani 1 1 d .
H27 H 0.7258 1.0514 0.4814 0.121 Uiso 1 1 calc R
C28 C 0.7390(12) 1.0460(12) 0.4014(8) 0.105(7) Uani 1 1 d .
H28 H 0.7033 1.0118 0.3973 0.127 Uiso 1 1 calc R
C29 C 0.7863(14) 1.0807(10) 0.3635(8) 0.103(7) Uani 1 1 d .
H29 H 0.7905 1.0738 0.3279 0.124 Uiso 1 1 calc R
C30 C 0.8330(16) 1.1270(10) 0.3833(8) 0.119(8) Uani 1 1 d .
H30 H 0.8706 1.1585 0.3651 0.143 Uiso 1 1 calc R
C31 C 0.6442(8) 0.5285(6) 0.3912(4) 0.043(3) Uani 1 1 d .
C32 C 0.5705(9) 0.5212(8) 0.4309(5) 0.058(3) Uani 1 1 d .
H32 H 0.5315 0.5618 0.4549 0.070 Uiso 1 1 calc R
C33 C 0.5639(9) 0.4452(8) 0.4290(5) 0.065(4) Uani 1 1 d .
H33 H 0.5199 0.4235 0.4515 0.078 Uiso 1 1 calc R
C34 C 0.6324(10) 0.4061(8) 0.3873(5) 0.064(4) Uani 1 1 d .
H34 H 0.6445 0.3524 0.3772 0.077 Uiso 1 1 calc R
C35 C 0.6818(10) 0.4574(8) 0.3644(5) 0.060(4) Uani 1 1 d .
H35 H 0.7333 0.4456 0.3357 0.071 Uiso 1 1 calc R
C36 C 0.6978(13) 0.4703(11) 0.5082(6) 0.129(10) Uani 1 1 d D
H36 H 0.6572 0.5095 0.5325 0.155 Uiso 1 1 calc R
C37 C 0.7711(12) 0.4796(11) 0.4717(6) 0.100(7) Uani 1 1 d D
H37 H 0.7909 0.5264 0.4656 0.120 Uiso 1 1 calc R
C38 C 0.8130(11) 0.4083(11) 0.4471(7) 0.099(6) Uani 1 1 d D
H38 H 0.8659 0.3982 0.4193 0.119 Uiso 1 1 calc R
C39 C 0.7652(14) 0.3549(11) 0.4658(8) 0.116(8) Uani 1 1 d D
H39 H 0.7798 0.3011 0.4553 0.139 Uiso 1 1 calc R
C40 C 0.6949(16) 0.3939(11) 0.5054(7) 0.135(10) Uani 1 1 d D
H40 H 0.6509 0.3714 0.5271 0.162 Uiso 1 1 calc R
C41 C 0.5617(9) 0.8816(7) 0.4592(4) 0.050(3) Uani 1 1 d .
C42 C 0.4873(10) 0.9165(7) 0.4955(4) 0.053(3) Uani 1 1 d .
H42 H 0.4289 0.9365 0.4893 0.063 Uiso 1 1 calc R
C43 C 0.5048(11) 0.9181(8) 0.5419(5) 0.068(4) Uani 1 1 d .
H43 H 0.4624 0.9396 0.5733 0.082 Uiso 1 1 calc R
C44 C 0.5958(12) 0.8811(10) 0.5355(5) 0.082(5) Uani 1 1 d .
H44 H 0.6273 0.8727 0.5620 0.098 Uiso 1 1 calc R
C45 C 0.6345(11) 0.8576(9) 0.4832(5) 0.068(4) Uani 1 1 d .
H45 H 0.6962 0.8324 0.4674 0.081 Uiso 1 1 calc R
C46 C 0.4404(11) 0.7534(8) 0.5185(7) 0.080(5) Uani 1 1 d .
H46 H 0.3821 0.7768 0.5129 0.096 Uiso 1 1 calc R
C47 C 0.5148(10) 0.7159(7) 0.4818(5) 0.063(4) Uani 1 1 d .
H47 H 0.5177 0.7094 0.4463 0.075 Uiso 1 1 calc R
C48 C 0.5862(12) 0.6893(8) 0.5050(6) 0.074(4) Uani 1 1 d .
H48 H 0.6468 0.6626 0.4880 0.089 Uiso 1 1 calc R
C49 C 0.5556(13) 0.7123(9) 0.5561(6) 0.088(5) Uani 1 1 d .
H49 H 0.5917 0.7034 0.5804 0.105 Uiso 1 1 calc R
C50 C 0.4633(14) 0.7521(9) 0.5670(5) 0.093(6) Uani 1 1 d .
H50 H 0.4243 0.7727 0.5995 0.112 Uiso 1 1 calc R
C51 C 0.3678(8) 0.8005(9) 0.2943(5) 0.065(4) Uani 1 1 d .
C52 C 0.2910(8) 0.7713(10) 0.3090(6) 0.071(4) Uani 1 1 d .
H52 H 0.2891 0.7183 0.3155 0.086 Uiso 1 1 calc R
C53 C 0.2190(9) 0.8362(11) 0.3091(6) 0.080(5) Uani 1 1 d .
H53 H 0.1571 0.8352 0.3182 0.096 Uiso 1 1 calc R
C54 C 0.2474(10) 0.9004(11) 0.2971(5) 0.080(5) Uani 1 1 d .
H54 H 0.2101 0.9521 0.2955 0.096 Uiso 1 1 calc R
C55 C 0.3446(8) 0.8786(10) 0.2882(5) 0.071(4) Uani 1 1 d .
H55 H 0.3842 0.9120 0.2786 0.085 Uiso 1 1 calc R
C56 C 0.2036(11) 0.8630(14) 0.4291(6) 0.104(7) Uani 1 1 d .
H56 H 0.1425 0.8599 0.4363 0.124 Uiso 1 1 calc R
C57 C 0.2774(11) 0.7996(13) 0.4256(6) 0.101(7) Uani 1 1 d .
H57 H 0.2786 0.7460 0.4323 0.121 Uiso 1 1 calc R
C58 C 0.3510(10) 0.8355(15) 0.4145(5) 0.110(8) Uani 1 1 d .
H58 H 0.4131 0.8080 0.4102 0.133 Uiso 1 1 calc R
C59 C 0.3205(13) 0.9135(13) 0.4093(6) 0.101(6) Uani 1 1 d .
H59 H 0.3558 0.9506 0.4015 0.121 Uiso 1 1 calc R
C60 C 0.2298(10) 0.9285(12) 0.4170(6) 0.092(6) Uani 1 1 d .
H60 H 0.1900 0.9790 0.4153 0.110 Uiso 1 1 calc R
C61 C 0.5427(10) 0.9441(9) 0.1382(6) 0.072(4) Uani 1 1 d .
C62 C 0.4824(15) 1.0142(11) 0.1298(8) 0.108(7) Uani 1 1 d .
H62 H 0.4424 1.0515 0.1556 0.130 Uiso 1 1 calc R
C63 C 0.4880(14) 1.0180(12) 0.0788(7) 0.107(7) Uani 1 1 d .
H63 H 0.4519 1.0590 0.0631 0.129 Uiso 1 1 calc R
C64 C 0.5509(13) 0.9559(15) 0.0531(6) 0.116(8) Uani 1 1 d .
H64 H 0.5680 0.9455 0.0169 0.139 Uiso 1 1 calc R
C65 C 0.5868(10) 0.9078(11) 0.0912(5) 0.082(5) Uani 1 1 d .
H65 H 0.6318 0.8589 0.0849 0.099 Uiso 1 1 calc R
C66 C 0.3353(15) 0.9278(17) 0.0943(9) 0.139(6) Uani 1 1 d U
H66 H 0.2996 0.9716 0.0805 0.167 Uiso 1 1 calc R
C67 C 0.3323(16) 0.9200(17) 0.1460(10) 0.142(6) Uani 1 1 d U
H67 H 0.2942 0.9542 0.1741 0.171 Uiso 1 1 calc R
C68 C 0.3907(15) 0.8535(16) 0.1474(10) 0.135(6) Uani 1 1 d U
H68 H 0.4050 0.8313 0.1782 0.161 Uiso 1 1 calc R
C69 C 0.4324(17) 0.8199(17) 0.0988(10) 0.142(6) Uani 1 1 d U
H69 H 0.4766 0.7708 0.0903 0.170 Uiso 1 1 calc R
C70 C 0.3928(16) 0.8674(17) 0.0662(10) 0.140(6) Uani 1 1 d U
H70 H 0.4050 0.8595 0.0299 0.168 Uiso 1 1 calc R
C71 C 0.6174(8) 1.0767(8) 0.2747(4) 0.062(4) Uani 1 1 d D
C72 C 0.5794(9) 1.1038(8) 0.2352(6) 0.074(4) Uani 1 1 d D
H72 H 0.5965 1.0834 0.2007 0.089 Uiso 1 1 calc R
C73 C 0.5186(13) 1.1664(8) 0.2547(5) 0.104(7) Uani 1 1 d D
H73 H 0.4802 1.1985 0.2357 0.125 Uiso 1 1 calc R
C74 C 0.5029(10) 1.1743(10) 0.3057(6) 0.119(8) Uani 1 1 d D
H74 H 0.4556 1.2122 0.3282 0.142 Uiso 1 1 calc R
C75 C 0.5705(9) 1.1217(8) 0.3176(5) 0.075(5) Uani 1 1 d D
H75 H 0.5833 1.1157 0.3505 0.090 Uiso 1 1 calc R
C76 C 0.6247(15) 1.2908(10) 0.2265(8) 0.110(7) Uani 1 1 d .
H76 H 0.5815 1.3239 0.2106 0.132 Uiso 1 1 calc R
C77 C 0.6294(14) 1.2949(10) 0.2787(7) 0.107(7) Uani 1 1 d .
H77 H 0.5874 1.3315 0.3044 0.128 Uiso 1 1 calc R
C78 C 0.7020(12) 1.2400(9) 0.2866(7) 0.093(5) Uani 1 1 d .
H78 H 0.7201 1.2314 0.3181 0.111 Uiso 1 1 calc R
C79 C 0.7456(11) 1.1964(9) 0.2390(7) 0.088(5) Uani 1 1 d .
H79 H 0.7989 1.1538 0.2324 0.105 Uiso 1 1 calc R
C80 C 0.6975(12) 1.2307(10) 0.2038(7) 0.093(5) Uani 1 1 d .
H80 H 0.7117 1.2132 0.1688 0.112 Uiso 1 1 calc R
C81 C 0.8695(8) 0.9745(7) 0.1113(4) 0.046(3) Uani 1 1 d .
C82 C 0.8341(10) 1.0464(7) 0.1381(5) 0.065(4) Uani 1 1 d .
H82 H 0.7845 1.0584 0.1678 0.078 Uiso 1 1 calc R
C83 C 0.8815(11) 1.0989(8) 0.1129(5) 0.071(4) Uani 1 1 d .
H83 H 0.8710 1.1527 0.1223 0.085 Uiso 1 1 calc R
C84 C 0.9472(8) 1.0576(7) 0.0715(4) 0.049(3) Uani 1 1 d .
H84 H 0.9894 1.0788 0.0472 0.059 Uiso 1 1 calc R
C85 C 0.9400(7) 0.9826(7) 0.0702(4) 0.045(3) Uani 1 1 d .
H85 H 0.9768 0.9425 0.0453 0.054 Uiso 1 1 calc R
C86 C 0.8085(13) 1.0315(13) -0.0028(8) 0.107(7) Uani 1 1 d .
H86 H 0.8511 0.9941 -0.0276 0.128 Uiso 1 1 calc R
C87 C 0.8064(13) 1.1115(12) 0.0002(7) 0.105(7) Uani 1 1 d .
H87 H 0.8486 1.1355 -0.0219 0.125 Uiso 1 1 calc R
C88 C 0.7427(12) 1.1473(11) 0.0411(8) 0.103(7) Uani 1 1 d .
H88 H 0.7250 1.2012 0.0521 0.124 Uiso 1 1 calc R
C89 C 0.7017(11) 1.0877(15) 0.0594(8) 0.130(10) Uani 1 1 d .
H89 H 0.6510 1.0952 0.0885 0.156 Uiso 1 1 calc R
C90 C 0.7422(11) 1.0162(11) 0.0341(8) 0.106(7) Uani 1 1 d .
H90 H 0.7249 0.9683 0.0403 0.127 Uiso 1 1 calc R
C91 C 0.5904(11) 0.6115(10) 0.1292(7) 0.112(5) Uani 1 1 d DU
C92 C 0.5573(11) 0.5600(10) 0.1625(9) 0.121(5) Uani 1 1 d DU
H92 H 0.5710 0.5506 0.1951 0.145 Uiso 1 1 calc R
C93 C 0.5085(12) 0.5194(12) 0.1449(9) 0.129(5) Uani 1 1 d DU
H93 H 0.4794 0.4813 0.1620 0.155 Uiso 1 1 calc R
C94 C 0.5077(11) 0.5495(11) 0.0980(9) 0.125(5) Uani 1 1 d DU
H94 H 0.4792 0.5333 0.0745 0.150 Uiso 1 1 calc R
C95 C 0.5581(11) 0.6034(11) 0.0880(9) 0.123(5) Uani 1 1 d DU
H95 H 0.5680 0.6315 0.0570 0.147 Uiso 1 1 calc R
C96 C 0.7412(14) 0.4742(15) 0.0447(9) 0.129(9) Uani 1 1 d .
H96 H 0.7549 0.5044 0.0151 0.155 Uiso 1 1 calc R
C97 C 0.7674(11) 0.4771(14) 0.0869(12) 0.139(12) Uani 1 1 d .
H97 H 0.8020 0.5105 0.0938 0.166 Uiso 1 1 calc R
C98 C 0.7350(17) 0.4291(14) 0.1184(10) 0.141(10) Uani 1 1 d .
H98 H 0.7423 0.4219 0.1525 0.169 Uiso 1 1 calc R
C99 C 0.6925(14) 0.3888(10) 0.0965(8) 0.108(7) Uani 1 1 d .
H99 H 0.6657 0.3480 0.1110 0.129 Uiso 1 1 calc R
C100 C 0.6988(14) 0.4173(13) 0.0484(7) 0.113(7) Uani 1 1 d .
H100 H 0.6753 0.4009 0.0225 0.135 Uiso 1 1 calc R
C101 C 1.1406(8) 0.7212(9) 0.2133(5) 0.061(4) Uani 1 1 d .
C102 C 1.1669(9) 0.6399(9) 0.2130(5) 0.068(4) Uani 1 1 d .
H102 H 1.1286 0.6051 0.2188 0.082 Uiso 1 1 calc R
C103 C 1.2610(11) 0.6194(11) 0.2037(6) 0.089(5) Uani 1 1 d .
H103 H 1.2987 0.5671 0.2008 0.107 Uiso 1 1 calc R
C104 C 1.2910(10) 0.6856(10) 0.1972(5) 0.077(5) Uani 1 1 d .
H104 H 1.3527 0.6874 0.1896 0.093 Uiso 1 1 calc R
C105 C 1.2173(9) 0.7490(10) 0.2031(5) 0.072(4) Uani 1 1 d .
H105 H 1.2184 0.8028 0.2007 0.086 Uiso 1 1 calc R
C106 C 1.2386(10) 0.7424(10) 0.0828(5) 0.145(7) Uani 1 1 d GU
H106 H 1.2461 0.7944 0.0809 0.174 Uiso 1 1 calc R
C107 C 1.3071(8) 0.6736(11) 0.0772(4) 0.129(7) Uani 1 1 d GU
H107 H 1.3703 0.6698 0.0704 0.155 Uiso 1 1 calc R
C108 C 1.2680(10) 0.6113(10) 0.0837(5) 0.141(7) Uani 1 1 d GU
H108 H 1.2995 0.5571 0.0819 0.169 Uiso 1 1 calc R
C109 C 1.1752(9) 0.6416(11) 0.0935(5) 0.142(8) Uani 1 1 d GU
H109 H 1.1315 0.6119 0.0994 0.170 Uiso 1 1 calc R
C110 C 1.1570(8) 0.7226(11) 0.0929(4) 0.148(8) Uani 1 1 d GU
H110 H 1.0985 0.7585 0.0988 0.178 Uiso 1 1 calc R
C111 C 0.9423(8) 0.6210(7) 0.0502(4) 0.049(3) Uani 1 1 d .
C112 C 1.0196(9) 0.5843(7) 0.0125(5) 0.054(3) Uani 1 1 d .
H112 H 1.0785 0.5627 0.0178 0.065 Uiso 1 1 calc R
C113 C 0.9975(11) 0.5836(7) -0.0318(5) 0.070(4) Uani 1 1 d .
H113 H 1.0380 0.5618 -0.0637 0.084 Uiso 1 1 calc R
C115 C 0.8691(10) 0.6458(9) 0.0266(5) 0.064(4) Uani 1 1 d .
H115 H 0.8079 0.6726 0.0425 0.077 Uiso 1 1 calc R
C114 C 0.9067(11) 0.6208(8) -0.0247(5) 0.068(4) Uani 1 1 d .
H114 H 0.8748 0.6291 -0.0510 0.082 Uiso 1 1 calc R
C116 C 0.9596(11) 0.7828(8) -0.0526(5) 0.068(4) Uani 1 1 d .
H116 H 0.9269 0.7907 -0.0786 0.081 Uiso 1 1 calc R
C117 C 1.0525(11) 0.7412(8) -0.0590(5) 0.074(5) Uani 1 1 d .
H117 H 1.0931 0.7161 -0.0900 0.089 Uiso 1 1 calc R
C118 C 1.0729(9) 0.7434(8) -0.0116(5) 0.063(4) Uani 1 1 d .
H118 H 1.1297 0.7202 -0.0040 0.076 Uiso 1 1 calc R
C119 C 0.9949(9) 0.7859(7) 0.0222(5) 0.053(3) Uani 1 1 d .
H119 H 0.9895 0.7945 0.0578 0.063 Uiso 1 1 calc R
C120 C 0.9247(10) 0.8096(7) -0.0008(5) 0.062(4) Uani 1 1 d .
H120 H 0.8645 0.8389 0.0150 0.074 Uiso 1 1 calc R
C121 C 0.8633(9) 0.4211(7) 0.2102(5) 0.063(3) Uani 1 1 d DU
C122 C 0.8529(11) 0.3457(7) 0.2177(6) 0.088(5) Uani 1 1 d DU
H122 H 0.7992 0.3326 0.2363 0.106 Uiso 1 1 calc R
C123 C 0.9268(10) 0.2955(9) 0.1897(6) 0.094(5) Uani 1 1 d DU
H123 H 0.9363 0.2401 0.1871 0.113 Uiso 1 1 calc R
C124 C 0.9891(12) 0.3358(8) 0.1691(6) 0.088(5) Uani 1 1 d DU
H124 H 1.0497 0.3139 0.1497 0.105 Uiso 1 1 calc R
C125 C 0.9487(9) 0.4128(8) 0.1814(5) 0.080(4) Uani 1 1 d DU
H125 H 0.9772 0.4544 0.1724 0.096 Uiso 1 1 calc R
C126 C 0.9118(16) 0.3269(12) 0.3173(7) 0.121(8) Uani 1 1 d .
H126 H 0.8545 0.3182 0.3341 0.146 Uiso 1 1 calc R
C127 C 0.9845(18) 0.2705(12) 0.2923(8) 0.134(9) Uani 1 1 d .
H127 H 0.9893 0.2158 0.2895 0.161 Uiso 1 1 calc R
C128 C 1.0521(15) 0.3094(14) 0.2721(9) 0.135(9) Uani 1 1 d .
H128 H 1.1114 0.2848 0.2521 0.162 Uiso 1 1 calc R
C129 C 1.0202(13) 0.3880(13) 0.2858(7) 0.109(7) Uani 1 1 d .
H129 H 1.0523 0.4273 0.2769 0.131 Uiso 1 1 calc R
C130 C 0.9307(12) 0.3993(10) 0.3135(6) 0.088(5) Uani 1 1 d .
H130 H 0.8897 0.4481 0.3273 0.106 Uiso 1 1 calc R
C201 C 0.9492(8) 0.6028(7) 0.2786(5) 0.053(3) Uani 1 1 d .
C202 C 0.9594(9) 0.5930(8) 0.3209(5) 0.058(3) Uani 1 1 d .
C203 C 0.8209(9) 0.8051(7) 0.3705(5) 0.053(3) Uani 1 1 d .
C204 C 0.8616(8) 0.8494(8) 0.3768(5) 0.057(3) Uani 1 1 d .
C205 C 0.7003(8) 0.6532(7) 0.3759(5) 0.055(3) Uani 1 1 d .
C206 C 0.6759(8) 0.5954(7) 0.3803(4) 0.045(3) Uani 1 1 d .
C207 C 0.5719(8) 0.8773(7) 0.3628(4) 0.046(3) Uani 1 1 d .
C208 C 0.5709(7) 0.8762(7) 0.4072(5) 0.047(3) Uani 1 1 d .
C209 C 0.5308(7) 0.7082(7) 0.2822(5) 0.053(3) Uani 1 1 d D
C210 C 0.4581(8) 0.7527(8) 0.2883(5) 0.056(3) Uani 1 1 d D
C211 C 0.5555(8) 0.9085(7) 0.2300(5) 0.053(3) Uani 1 1 d .
C212 C 0.5525(8) 0.9215(7) 0.1867(5) 0.051(3) Uani 1 1 d .
C213 C 0.7643(8) 0.9654(7) 0.2634(4) 0.049(3) Uani 1 1 d .
C214 C 0.6971(8) 1.0151(7) 0.2690(4) 0.046(3) Uani 1 1 d .
C215 C 0.8099(8) 0.8510(7) 0.1305(4) 0.045(3) Uani 1 1 d .
C216 C 0.8368(8) 0.9076(6) 0.1237(4) 0.044(3) Uani 1 1 d .
C217 C 0.6810(8) 0.7041(7) 0.1398(5) 0.049(3) Uani 1 1 d D
C218 C 0.6387(8) 0.6606(8) 0.1359(6) 0.063(4) Uani 1 1 d D
C219 C 0.9767(7) 0.8099(8) 0.2275(5) 0.052(3) Uani 1 1 d .
C220 C 1.0506(8) 0.7667(7) 0.2211(5) 0.050(3) Uani 1 1 d .
C221 C 0.9370(7) 0.6348(7) 0.1453(4) 0.045(3) Uani 1 1 d .
C222 C 0.9361(7) 0.6299(6) 0.1019(4) 0.043(3) Uani 1 1 d .
C223 C 0.7356(8) 0.5489(7) 0.2428(5) 0.053(3) Uani 1 1 d .
C224 C 0.7996(8) 0.4953(7) 0.2292(5) 0.051(3) Uani 1 1 d .
C01 C 0.061(3) 1.267(2) 0.424(2) 0.23(4) Uani 0.50 1 d PD
H01A H 0.0163 1.3147 0.4340 0.272 Uiso 0.50 1 calc PR
H01B H 0.0852 1.2677 0.3879 0.272 Uiso 0.50 1 calc PR
Cl1 Cl 0.1455(18) 1.2590(18) 0.4549(12) 0.39(2) Uani 0.50 1 d PD
Cl2 Cl 0.0118(17) 1.1898(15) 0.4375(10) 0.266(12) Uani 0.50 1 d PD
C02 C 0.492(3) 0.7337(18) -0.0672(11) 0.52(12) Uani 0.50 1 d PD
H02A H 0.4351 0.7605 -0.0459 0.628 Uiso 0.50 1 calc PR
H02B H 0.5347 0.7602 -0.0640 0.628 Uiso 0.50 1 calc PR
Cl3 Cl 0.522(2) 0.6392(18) -0.0471(8) 0.42(3) Uani 0.50 1 d PD
Cl4 Cl 0.4843(18) 0.7359(19) -0.1300(7) 0.320(16) Uani 0.50 1 d PD
O1 O 0.9851(12) 1.0679(10) 0.2445(6) 0.167(8) Uani 1 1 d .
O2 O 1.3059(17) 0.360(2) 0.2385(13) 0.315(16) Uani 1 1 d .
O3 O 1.1002(12) 0.9448(17) 0.1488(9) 0.251(14) Uani 1 1 d .
O4 O 0.5741(18) 0.423(2) 0.6429(19) 0.48(4) Uani 1 1 d .
O5 O 0.308(3) 1.0943(17) 0.298(2) 0.64(6) Uani 1 1 d .
O6 O 0.621(4) 0.560(4) 0.637(2) 0.57(4) Uiso 1 1 d .
O7 O 1.321(3) 0.221(3) 0.0265(18) 0.46(3) Uiso 1 1 d .
O8 O 1.236(2) 0.184(2) 0.1240(14) 0.371(19) Uiso 1 1 d .
O9 O 1.186(2) 0.446(2) 0.1282(13) 0.352(18) Uiso 1 1 d .

loop_
_atom_site_aniso_label
_atom_site_aniso_U_11
_atom_site_aniso_U_22
_atom_site_aniso_U_33
_atom_site_aniso_U_23
_atom_site_aniso_U_13
_atom_site_aniso_U_12
Ag1 0.0585(6) 0.0546(6) 0.0490(6) 0.0083(5) -0.0132(5) -0.0152(5)
Ag2 0.0578(6) 0.0541(6) 0.0566(6) 0.0084(5) -0.0112(5) -0.0136(5)
Ag3 0.0572(6) 0.0605(6) 0.0497(6) 0.0142(5) -0.0123(5) -0.0217(5)
Ag4 0.0536(6) 0.0616(6) 0.0485(6) 0.0058(5) -0.0083(4) -0.0224(5)
Ag5 0.0544(6) 0.0571(6) 0.0544(6) 0.0138(5) -0.0126(5) -0.0196(5)
Ag6 0.0499(5) 0.0559(6) 0.0445(6) -0.0010(4) -0.0087(4) -0.0173(4)
Ag7 0.0583(6) 0.0604(7) 0.0561(6) 0.0107(5) -0.0109(5) -0.0198(5)
Ag8 0.0581(6) 0.0608(7) 0.0554(6) 0.0044(5) -0.0086(5) -0.0170(5)
Cu1 0.0619(9) 0.0444(9) 0.0494(9) 0.0076(7) -0.0133(7) -0.0212(7)
Cu2 0.0502(9) 0.0580(10) 0.0622(11) 0.0050(8) -0.0099(8) -0.0097(8)
Cu3 0.0488(9) 0.0525(9) 0.0559(10) 0.0064(7) -0.0127(7) -0.0125(7)
Cu4 0.0650(10) 0.0510(9) 0.0563(10) 0.0118(8) -0.0116(8) -0.0256(8)
Cu5 0.0562(9) 0.0598(10) 0.0431(9) 0.0129(7) -0.0159(7) -0.0198(8)
Cu6 0.0561(9) 0.0634(10) 0.0385(9) 0.0123(7) -0.0127(7) -0.0189(8)
Fe1 0.0868(15) 0.0904(17) 0.0560(13) 0.0200(12) -0.0425(12) -0.0154(13)
Fe2 0.0535(11) 0.0625(13) 0.0606(13) -0.0113(10) -0.0234(9) -0.0085(9)
Fe3 0.0720(13) 0.0492(11) 0.0484(11) 0.0117(9) -0.0175(9) -0.0190(9)
Fe4 0.0845(13) 0.0398(10) 0.0353(10) 0.0060(8) -0.0048(9) -0.0205(9)
Fe5 0.0428(10) 0.0997(17) 0.0497(12) 0.0023(11) -0.0114(9) -0.0045(10)
Fe6 0.0628(13) 0.1105(19) 0.0643(14) 0.0238(13) -0.0362(11) -0.0293(13)
Fe7 0.0796(14) 0.0517(12) 0.0675(14) -0.0050(10) -0.0177(11) -0.0015(11)
Fe8 0.0554(11) 0.0476(11) 0.0641(13) 0.0212(9) -0.0092(9) -0.0190(9)
Fe9 0.0558(11) 0.0580(12) 0.0745(14) -0.0119(10) -0.0180(10) -0.0163(10)
Fe10 0.0408(10) 0.122(2) 0.0407(11) 0.0029(11) -0.0116(8) -0.0134(11)
Fe11 0.0654(11) 0.0369(9) 0.0322(9) 0.0049(7) -0.0064(8) -0.0200(8)
Fe12 0.0793(14) 0.0609(13) 0.0611(14) -0.0055(10) -0.0239(11) -0.0001(11)
Cl 0.0455(16) 0.0506(17) 0.0378(16) 0.0108(13) -0.0092(12) -0.0158(13)
C11 0.105(12) 0.075(10) 0.062(10) 0.037(8) -0.048(9) -0.042(9)
C12 0.116(14) 0.120(15) 0.048(10) 0.039(10) -0.030(9) -0.040(12)
C13 0.19(2) 0.14(2) 0.049(11) 0.036(12) -0.041(13) -0.040(17)
C14 0.21(2) 0.104(16) 0.085(15) 0.057(13) -0.078(16) -0.017(16)
C15 0.19(2) 0.056(10) 0.107(15) 0.033(10) -0.088(15) -0.022(12)
C16 0.108(12) 0.199(17) 0.133(13) 0.028(13) -0.049(11) -0.066(12)
C17 0.105(11) 0.175(15) 0.128(12) 0.054(12) -0.065(10) -0.085(11)
C18 0.117(12) 0.167(15) 0.129(13) 0.037(12) -0.060(11) -0.065(11)
C19 0.109(12) 0.173(16) 0.118(13) 0.033(12) -0.073(10) -0.047(12)
C20 0.110(12) 0.193(16) 0.128(14) 0.047(12) -0.079(10) -0.045(12)
C21 0.057(8) 0.050(8) 0.096(12) -0.008(8) -0.035(8) -0.007(7)
C22 0.061(9) 0.079(11) 0.107(13) -0.034(10) 0.007(9) -0.034(8)
C23 0.052(9) 0.119(17) 0.19(2) -0.068(16) 0.009(12) -0.047(10)
C24 0.073(12) 0.118(16) 0.142(18) -0.034(14) -0.062(12) -0.019(11)
C25 0.134(16) 0.079(12) 0.099(14) 0.023(10) -0.066(12) -0.028(11)
C26 0.069(11) 0.111(16) 0.16(2) -0.084(15) -0.055(13) 0.039(11)
C27 0.062(10) 0.143(19) 0.075(12) -0.020(12) -0.012(9) 0.012(11)
C28 0.075(12) 0.099(15) 0.144(19) -0.039(13) -0.055(12) 0.007(10)
C29 0.138(17) 0.078(13) 0.099(15) -0.019(11) -0.074(13) 0.009(12)
C30 0.20(2) 0.046(10) 0.121(17) -0.009(10) -0.075(16) -0.009(12)
C31 0.058(7) 0.032(6) 0.040(7) 0.013(5) -0.012(5) -0.015(5)
C32 0.075(9) 0.054(8) 0.045(8) -0.003(6) 0.001(7) -0.032(7)
C33 0.067(9) 0.077(10) 0.054(9) 0.006(7) -0.002(7) -0.038(8)
C34 0.113(12) 0.050(8) 0.042(8) 0.010(6) -0.025(8) -0.039(8)
C35 0.087(10) 0.054(8) 0.033(7) 0.001(6) -0.002(6) -0.024(7)
C36 0.19(2) 0.122(18) 0.054(11) -0.023(11) -0.066(13) 0.042(16)
C37 0.128(16) 0.132(17) 0.080(13) 0.051(12) -0.064(12) -0.075(14)
C38 0.073(11) 0.130(18) 0.080(13) -0.003(12) -0.017(9) -0.003(12)
C39 0.16(2) 0.074(13) 0.112(18) -0.005(12) -0.073(16) 0.005(13)
C40 0.23(3) 0.126(19) 0.116(18) 0.085(16) -0.128(19) -0.088(19)
C41 0.072(8) 0.035(6) 0.042(7) 0.005(5) -0.005(6) -0.022(6)
C42 0.087(10) 0.038(7) 0.033(7) 0.008(5) -0.011(6) -0.021(6)
C43 0.099(11) 0.044(8) 0.053(9) -0.016(6) 0.015(8) -0.033(8)
C44 0.140(15) 0.100(13) 0.034(8) 0.017(8) -0.032(9) -0.075(12)
C45 0.088(11) 0.075(10) 0.049(8) 0.015(7) -0.023(7) -0.032(8)
C46 0.086(11) 0.041(8) 0.107(14) 0.006(8) -0.004(10) -0.024(8)
C47 0.094(11) 0.043(8) 0.054(8) 0.001(6) -0.009(8) -0.032(7)
C48 0.108(12) 0.044(8) 0.068(10) 0.004(7) -0.014(9) -0.022(8)
C49 0.141(16) 0.057(10) 0.071(12) 0.030(9) -0.034(11) -0.034(10)
C50 0.181(19) 0.062(10) 0.033(8) 0.004(7) 0.013(10) -0.063(12)
C51 0.042(7) 0.080(10) 0.068(10) 0.012(8) -0.021(7) -0.005(7)
C52 0.048(8) 0.087(11) 0.075(10) -0.013(8) -0.023(7) -0.001(8)
C53 0.048(8) 0.129(16) 0.057(10) -0.003(9) -0.007(7) -0.019(9)
C54 0.067(10) 0.111(14) 0.055(10) 0.006(9) -0.015(8) -0.013(9)
C55 0.039(7) 0.107(13) 0.051(9) 0.007(8) -0.006(6) 0.001(8)
C56 0.060(10) 0.19(2) 0.048(10) 0.013(12) -0.008(8) -0.021(12)
C57 0.076(12) 0.148(19) 0.058(11) 0.033(11) -0.010(9) -0.006(12)
C58 0.053(9) 0.22(3) 0.039(9) -0.005(12) -0.013(7) -0.003(13)
C59 0.122(16) 0.121(17) 0.064(12) -0.002(11) -0.029(11) -0.032(13)
C60 0.058(10) 0.120(16) 0.071(12) -0.025(11) 0.003(8) 0.004(10)
C61 0.076(10) 0.088(11) 0.075(11) 0.041(9) -0.051(8) -0.035(8)
C62 0.167(19) 0.075(12) 0.110(15) 0.035(11) -0.080(14) -0.041(13)
C63 0.130(17) 0.108(16) 0.096(15) 0.061(13) -0.064(13) -0.026(13)
C64 0.119(16) 0.22(3) 0.055(11) 0.056(13) -0.050(11) -0.099(17)
C65 0.073(10) 0.142(16) 0.037(8) 0.030(9) -0.020(7) -0.035(10)
C66 0.116(11) 0.201(15) 0.146(12) 0.034(11) -0.078(9) -0.081(10)
C67 0.120(11) 0.202(15) 0.146(11) 0.036(11) -0.067(10) -0.085(10)
C68 0.127(11) 0.185(15) 0.140(11) 0.047(11) -0.070(10) -0.096(10)
C69 0.138(11) 0.182(15) 0.149(12) 0.034(11) -0.070(10) -0.089(11)
C70 0.134(11) 0.191(15) 0.143(12) 0.026(11) -0.078(9) -0.086(11)
C71 0.068(9) 0.064(9) 0.052(8) -0.003(7) -0.006(7) -0.019(7)
C72 0.089(11) 0.068(10) 0.087(11) 0.012(8) -0.050(9) -0.030(9)
C73 0.21(2) 0.035(8) 0.045(9) -0.009(7) -0.009(11) -0.019(11)
C74 0.066(11) 0.072(12) 0.18(2) -0.006(14) 0.023(13) 0.004(9)
C75 0.067(9) 0.086(11) 0.049(9) -0.008(8) 0.018(7) -0.010(8)
C76 0.159(19) 0.057(11) 0.108(16) 0.012(10) -0.036(14) -0.019(12)
C77 0.139(17) 0.056(10) 0.106(15) -0.028(10) -0.026(13) 0.007(11)
C78 0.126(15) 0.058(10) 0.099(14) 0.003(9) -0.051(12) -0.013(10)
C79 0.085(11) 0.053(9) 0.115(15) -0.019(9) 0.000(10) -0.020(8)
C80 0.118(15) 0.078(12) 0.086(13) 0.013(10) -0.032(11) -0.025(11)
C81 0.062(8) 0.043(7) 0.031(6) 0.009(5) -0.004(5) -0.021(6)
C82 0.088(10) 0.047(8) 0.049(8) 0.005(6) 0.016(7) -0.031(7)
C83 0.117(13) 0.043(8) 0.050(8) 0.001(6) -0.003(8) -0.036(8)
C84 0.052(7) 0.053(8) 0.043(7) 0.008(6) -0.005(6) -0.021(6)
C85 0.042(6) 0.044(7) 0.049(7) -0.001(5) -0.009(5) -0.013(5)
C86 0.103(14) 0.136(19) 0.105(15) 0.010(13) -0.071(12) -0.030(13)
C87 0.118(15) 0.128(17) 0.099(15) 0.079(14) -0.065(12) -0.059(14)
C88 0.097(14) 0.077(12) 0.122(17) 0.044(12) -0.034(12) 0.000(10)
C89 0.047(10) 0.20(3) 0.128(18) 0.084(19) -0.028(10) -0.022(13)
C90 0.077(12) 0.086(13) 0.17(2) 0.061(14) -0.071(13) -0.025(10)
C91 0.075(7) 0.075(8) 0.199(13) -0.044(8) -0.036(8) -0.031(6)
C92 0.083(8) 0.087(8) 0.198(13) -0.050(9) -0.019(9) -0.036(6)
C93 0.078(7) 0.099(9) 0.209(14) -0.040(9) -0.022(9) -0.028(7)
C94 0.071(7) 0.097(9) 0.215(14) -0.035(9) -0.048(9) -0.017(7)
C95 0.079(8) 0.085(8) 0.210(13) -0.032(9) -0.049(8) -0.013(7)
C96 0.109(17) 0.14(2) 0.106(18) -0.002(16) 0.024(14) -0.031(15)
C97 0.049(10) 0.111(18) 0.25(3) -0.08(2) -0.041(15) 0.005(11)
C98 0.16(2) 0.12(2) 0.15(2) -0.017(17) -0.11(2) 0.022(16)
C99 0.122(16) 0.063(11) 0.135(19) -0.031(12) -0.032(14) -0.016(11)
C100 0.122(17) 0.133(19) 0.076(13) -0.056(13) -0.022(12) -0.016(14)
C101 0.052(8) 0.088(11) 0.034(7) 0.000(7) -0.007(6) -0.007(7)
C102 0.057(8) 0.072(10) 0.066(10) 0.022(8) -0.011(7) -0.009(7)
C103 0.075(11) 0.098(14) 0.081(12) 0.019(10) -0.032(9) 0.010(10)
C104 0.059(9) 0.114(14) 0.057(9) 0.004(9) -0.032(7) -0.004(9)
C105 0.055(8) 0.093(12) 0.074(10) -0.004(8) -0.029(7) -0.017(8)
C106 0.082(10) 0.27(2) 0.062(9) 0.030(12) -0.014(9) -0.014(12)
C107 0.061(9) 0.27(2) 0.047(8) 0.001(11) -0.004(7) -0.041(10)
C108 0.089(10) 0.28(2) 0.049(9) -0.034(11) -0.011(8) -0.037(12)
C109 0.081(10) 0.29(2) 0.054(9) -0.019(12) -0.022(8) -0.036(13)
C110 0.073(9) 0.30(2) 0.049(9) 0.023(12) -0.024(8) -0.001(13)
C111 0.060(8) 0.047(7) 0.045(7) 0.007(6) -0.011(6) -0.023(6)
C112 0.077(9) 0.033(6) 0.049(8) 0.004(5) -0.008(7) -0.017(6)
C113 0.115(13) 0.039(8) 0.051(9) 0.003(6) 0.004(8) -0.035(8)
C115 0.090(10) 0.078(10) 0.042(8) 0.009(7) -0.021(7) -0.046(8)
C114 0.116(13) 0.067(10) 0.042(8) 0.003(7) -0.032(8) -0.048(9)
C116 0.115(13) 0.049(8) 0.053(9) 0.018(7) -0.031(8) -0.038(8)
C117 0.114(13) 0.062(9) 0.038(8) -0.001(7) 0.014(8) -0.039(9)
C118 0.057(8) 0.062(9) 0.071(10) 0.020(7) -0.016(7) -0.021(7)
C119 0.078(9) 0.043(7) 0.037(7) -0.006(5) -0.008(6) -0.020(6)
C120 0.088(10) 0.045(8) 0.049(8) 0.007(6) -0.015(7) -0.013(7)
C121 0.079(8) 0.049(7) 0.054(7) 0.012(6) -0.012(6) -0.012(6)
C122 0.120(10) 0.070(8) 0.074(9) -0.030(7) 0.020(8) -0.060(8)
C123 0.141(12) 0.066(9) 0.079(10) -0.010(8) -0.029(9) -0.030(9)
C124 0.105(11) 0.080(9) 0.069(9) -0.004(8) -0.016(8) -0.013(8)
C125 0.098(10) 0.068(8) 0.061(8) 0.011(7) -0.010(7) -0.011(8)
C126 0.16(2) 0.089(15) 0.086(15) 0.014(12) -0.021(14) 0.002(14)
C127 0.22(3) 0.088(15) 0.125(19) 0.040(13) -0.12(2) -0.028(16)
C128 0.108(17) 0.12(2) 0.17(2) -0.045(17) -0.059(16) 0.019(14)
C129 0.111(15) 0.130(18) 0.105(15) 0.014(13) -0.062(13) -0.033(14)
C130 0.110(14) 0.072(11) 0.067(11) -0.010(9) -0.004(10) -0.012(10)
C201 0.052(7) 0.055(8) 0.058(9) 0.007(6) -0.011(6) -0.025(6)
C202 0.067(9) 0.073(9) 0.043(8) 0.023(7) -0.019(6) -0.031(7)
C203 0.067(8) 0.044(7) 0.041(7) 0.004(6) -0.012(6) -0.007(6)
C204 0.058(8) 0.053(8) 0.067(9) 0.014(7) -0.023(7) -0.023(7)
C205 0.050(7) 0.055(8) 0.047(8) 0.012(6) 0.003(6) -0.006(6)
C206 0.049(7) 0.041(7) 0.038(7) 0.008(5) -0.005(5) -0.008(5)
C207 0.056(7) 0.045(7) 0.031(7) 0.002(5) -0.002(5) -0.013(6)
C208 0.044(7) 0.044(7) 0.052(8) 0.004(6) -0.007(6) -0.015(5)
C209 0.042(7) 0.060(8) 0.056(8) 0.006(6) -0.013(6) -0.012(6)
C210 0.051(8) 0.075(9) 0.040(7) 0.007(6) -0.004(6) -0.020(7)
C211 0.059(8) 0.049(7) 0.060(9) 0.006(6) -0.023(6) -0.020(6)
C212 0.056(8) 0.060(8) 0.045(8) 0.007(6) -0.020(6) -0.023(6)
C213 0.067(8) 0.060(8) 0.028(6) 0.004(5) -0.020(6) -0.025(7)
C214 0.050(7) 0.051(7) 0.037(7) 0.003(5) -0.008(5) -0.015(6)
C215 0.054(7) 0.044(7) 0.028(6) 0.004(5) 0.006(5) -0.012(6)
C216 0.053(7) 0.034(6) 0.042(7) 0.003(5) -0.010(5) -0.007(5)
C217 0.056(7) 0.041(7) 0.054(8) 0.010(6) -0.019(6) -0.014(6)
C218 0.039(7) 0.060(9) 0.082(10) -0.008(7) -0.015(7) -0.001(6)
C219 0.036(6) 0.070(9) 0.046(7) 0.007(6) -0.008(5) -0.013(6)
C220 0.049(7) 0.054(8) 0.050(8) 0.013(6) -0.011(6) -0.021(6)
C221 0.049(7) 0.053(7) 0.033(7) -0.003(5) -0.001(5) -0.025(6)
C222 0.048(7) 0.040(6) 0.043(7) 0.017(5) -0.006(5) -0.024(5)
C223 0.064(8) 0.039(7) 0.056(8) 0.019(6) -0.014(6) -0.019(6)
C224 0.061(8) 0.049(8) 0.057(8) 0.021(6) -0.028(6) -0.029(7)
C01 0.08(3) 0.34(10) 0.26(8) 0.14(7) -0.10(4) -0.03(5)
Cl1 0.42(5) 0.34(4) 0.29(3) 0.01(3) 0.01(3) 0.01(3)
Cl2 0.30(3) 0.28(3) 0.31(3) 0.00(2) -0.19(2) -0.14(2)
C02 0.21(7) 0.45(14) 0.9(2) -0.57(16) -0.37(12) 0.28(9)
Cl3 0.44(4) 0.68(7) 0.25(3) -0.16(4) 0.02(3) -0.42(5)
Cl4 0.31(3) 0.51(5) 0.138(17) -0.02(2) -0.070(17) -0.08(3)
O1 0.202(18) 0.125(13) 0.132(14) 0.009(11) 0.029(12) -0.037(12)
O2 0.19(2) 0.33(4) 0.39(4) -0.02(3) -0.04(3) -0.04(2)
O3 0.119(14) 0.38(4) 0.28(3) 0.16(3) -0.106(16) -0.078(18)
O4 0.21(3) 0.50(5) 0.84(8) 0.51(6) -0.26(4) -0.20(3)
O5 0.41(5) 0.19(3) 1.15(14) -0.09(5) 0.26(7) -0.20(3)

loop_
_atom_type_symbol
_atom_type_description
_atom_type_scat_dispersion_real
_atom_type_scat_dispersion_imag
_atom_type_scat_source
C C 0.0033 0.0016 'International Tables Vol C Tables 4.2.6.8 and 6.1.1.4'
H H 0.0000 0.0000 'International Tables Vol C Tables 4.2.6.8 and 6.1.1.4'
O O 0.0106 0.0060 'International Tables Vol C Tables 4.2.6.8 and 6.1.1.4'
Cl Cl 0.1484 0.1585 'International Tables Vol C Tables 4.2.6.8 and 6.1.1.4'
Fe Fe 0.3463 0.8444 'International Tables Vol C Tables 4.2.6.8 and 6.1.1.4'
Cu Cu 0.3201 1.2651 'International Tables Vol C Tables 4.2.6.8 and 6.1.1.4'
Ag Ag -0.8971 1.1015 'International Tables Vol C Tables 4.2.6.8 and 6.1.1.4'

loop_
_geom_angle_atom_site_label_1
_geom_angle_atom_site_label_2
_geom_angle_atom_site_label_3
_geom_angle
C215 Ag1 C219 123.4(4)
C215 Ag1 C221 112.4(4)
C219 Ag1 C221 124.2(4)
C215 Ag1 Cu5 141.3(3)
C219 Ag1 Cu5 89.1(3)
C221 Ag1 Cu5 41.4(3)
C215 Ag1 Cu3 88.2(3)
C219 Ag1 Cu3 40.5(3)
C221 Ag1 Cu3 151.5(3)
Cu5 Ag1 Cu3 110.46(6)
C215 Ag1 Cu1 39.6(3)
C219 Ag1 Cu1 149.2(3)
C221 Ag1 Cu1 79.5(3)
Cu5 Ag1 Cu1 101.75(5)
Cu3 Ag1 Cu1 109.10(5)
C209 Ag2 C205 122.8(5)
C209 Ag2 C207 120.1(4)
C205 Ag2 C207 117.1(5)
C209 Ag2 Cu2 41.5(3)
C205 Ag2 Cu2 86.4(3)
C207 Ag2 Cu2 150.2(3)
C209 Ag2 Cu6 85.3(3)
C205 Ag2 Cu6 146.0(3)
C207 Ag2 Cu6 41.0(3)
Cu2 Ag2 Cu6 109.41(6)
C209 Ag2 Cu4 149.8(3)
C205 Ag2 Cu4 41.1(3)
C207 Ag2 Cu4 82.5(3)
Cu2 Ag2 Cu4 109.02(6)
Cu6 Ag2 Cu4 104.92(6)
C203 Ag3 C207 113.1(4)
C203 Ag3 C213 122.4(4)
C207 Ag3 C213 124.3(4)
C203 Ag3 Cu6 143.1(3)
C207 Ag3 Cu6 40.9(3)
C213 Ag3 Cu6 90.1(3)
C203 Ag3 Cu3 88.0(3)
C207 Ag3 Cu3 152.5(3)
C213 Ag3 Cu3 40.7(3)
Cu6 Ag3 Cu3 111.82(6)
C203 Ag3 Cu4 40.0(3)
C207 Ag3 Cu4 82.0(3)
C213 Ag3 Cu4 147.4(3)
Cu6 Ag3 Cu4 103.18(6)
Cu3 Ag3 Cu4 106.98(6)
C201 Ag4 C223 124.4(5)
C201 Ag4 C205 120.9(5)
C223 Ag4 C205 114.7(5)
C201 Ag4 C206 135.8(4)
C223 Ag4 C206 95.5(4)
C205 Ag4 C206 26.9(4)
C201 Ag4 Cu5 40.0(3)
C223 Ag4 Cu5 90.9(3)
C205 Ag4 Cu5 146.2(3)
C206 Ag4 Cu5 172.9(3)
C201 Ag4 Cu2 148.1(3)
C223 Ag4 Cu2 39.0(3)
C205 Ag4 Cu2 82.8(3)
C206 Ag4 Cu2 75.1(3)
Cu5 Ag4 Cu2 108.36(6)
C201 Ag4 Cu4 88.8(3)
C223 Ag4 Cu4 140.6(3)
C205 Ag4 Cu4 39.0(3)
C206 Ag4 Cu4 65.7(3)
Cu5 Ag4 Cu4 107.25(6)
Cu2 Ag4 Cu4 101.62(6)
C217 Ag5 C223 116.8(4)
C217 Ag5 C221 116.1(4)
C223 Ag5 C221 127.0(4)
C217 Ag5 C224 135.9(4)
C223 Ag5 C224 26.6(4)
C221 Ag5 C224 105.7(4)
C217 Ag5 Cu1 41.2(3)
C223 Ag5 Cu1 143.8(3)
C221 Ag5 Cu1 80.9(3)
C224 Ag5 Cu1 170.1(3)
C217 Ag5 Cu5 142.4(3)
C223 Ag5 Cu5 92.0(3)
C221 Ag5 Cu5 40.2(3)
C224 Ag5 Cu5 80.1(3)
Cu1 Ag5 Cu5 101.36(5)
C217 Ag5 Cu2 84.6(3)
C223 Ag5 Cu2 38.7(3)
C221 Ag5 Cu2 148.0(3)
C224 Ag5 Cu2 65.3(3)
Cu1 Ag5 Cu2 105.13(6)
Cu5 Ag5 Cu2 108.56(6)
C215 Ag6 C211 126.0(4)
C215 Ag6 C213 117.5(4)
C211 Ag6 C213 116.3(4)
C215 Ag6 C214 134.3(4)
C211 Ag6 C214 94.8(4)
C213 Ag6 C214 26.8(4)
C215 Ag6 C216 26.8(4)
C211 Ag6 C216 139.4(4)
C213 Ag6 C216 97.3(4)
C214 Ag6 C216 108.5(4)
C215 Ag6 C212 103.3(4)
C211 Ag6 C212 27.1(4)
C213 Ag6 C212 134.1(4)
C214 Ag6 C212 107.9(4)
C216 Ag6 C212 112.4(4)
C215 Ag6 Cu1 39.8(3)
C211 Ag6 Cu1 93.0(3)
C213 Ag6 Cu1 145.5(3)
C214 Ag6 Cu1 171.9(3)
C216 Ag6 Cu1 66.4(3)
C212 Ag6 Cu1 80.1(3)
C215 Ag6 Cu3 85.9(3)
C211 Ag6 Cu3 143.7(3)
C213 Ag6 Cu3 39.3(3)
C214 Ag6 Cu3 66.0(3)
C216 Ag6 Cu3 76.9(3)
C212 Ag6 Cu3 170.5(3)
Cu1 Ag6 Cu3 106.22(5)
C215 Ag6 Cu6 149.9(3)
C211 Ag6 Cu6 38.4(3)
C213 Ag6 Cu6 86.0(3)
C214 Ag6 Cu6 74.9(2)
C216 Ag6 Cu6 176.5(3)
C212 Ag6 Cu6 65.5(3)
Cu1 Ag6 Cu6 110.29(5)
Cu3 Ag6 Cu6 105.30(6)
C215 Ag6 Ag8 93.9(3)
C211 Ag6 Ag8 45.2(3)
C213 Ag6 Ag8 137.7(3)
C214 Ag6 Ag8 131.7(2)
C216 Ag6 Ag8 119.7(3)
C212 Ag6 Ag8 51.2(3)
Cu1 Ag6 Ag8 54.27(4)
Cu3 Ag6 Ag8 126.68(5)
Cu6 Ag6 Ag8 56.86(4)
C203 Ag7 C219 120.1(4)
C203 Ag7 C201 125.0(4)
C219 Ag7 C201 114.9(4)
C203 Ag7 C202 104.0(4)
C219 Ag7 C202 132.9(4)
C201 Ag7 C202 27.0(4)
C203 Ag7 Cu4 40.4(3)
C219 Ag7 Cu4 146.3(3)
C201 Ag7 Cu4 90.2(3)
C202 Ag7 Cu4 79.2(3)
C203 Ag7 Cu3 86.9(3)
C219 Ag7 Cu3 39.7(3)
C201 Ag7 Cu3 140.8(3)
C202 Ag7 Cu3 167.7(3)
Cu4 Ag7 Cu3 106.72(6)
C203 Ag7 Cu5 147.3(3)
C219 Ag7 Cu5 83.6(3)
C201 Ag7 Cu5 38.2(3)
C202 Ag7 Cu5 65.1(3)
Cu4 Ag7 Cu5 107.35(6)
Cu3 Ag7 Cu5 102.62(6)
C217 Ag8 C209 119.3(4)
C217 Ag8 C211 129.2(4)
C209 Ag8 C211 111.4(4)
C217 Ag8 C212 106.5(4)
C209 Ag8 C212 132.7(4)
C211 Ag8 C212 27.0(4)
C217 Ag8 Cu1 40.8(3)
C209 Ag8 Cu1 143.8(3)
C211 Ag8 Cu1 93.7(3)
C212 Ag8 Cu1 80.3(3)
C217 Ag8 Cu2 85.5(3)
C209 Ag8 Cu2 39.4(3)
C211 Ag8 Cu2 138.1(3)
C212 Ag8 Cu2 165.0(3)
Cu1 Ag8 Cu2 104.71(6)
C217 Ag8 Cu6 149.4(3)
C209 Ag8 Cu6 80.1(3)
C211 Ag8 Cu6 37.7(3)
C212 Ag8 Cu6 64.7(3)
Cu1 Ag8 Cu6 109.36(6)
Cu2 Ag8 Cu6 100.44(6)
C217 Ag8 Ag6 95.5(3)
C209 Ag8 Ag6 129.0(3)
C211 Ag8 Ag6 45.5(3)
C212 Ag8 Ag6 51.0(3)
Cu1 Ag8 Ag6 54.78(4)
Cu2 Ag8 Ag6 120.27(5)
Cu6 Ag8 Ag6 55.40(4)
C215 Cu1 C217 173.4(5)
C215 Cu1 Ag5 131.4(4)
C217 Cu1 Ag5 55.0(4)
C215 Cu1 Ag8 124.0(3)
C217 Cu1 Ag8 53.4(4)
Ag5 Cu1 Ag8 75.76(5)
C215 Cu1 Ag6 53.4(3)
C217 Cu1 Ag6 124.3(4)
Ag5 Cu1 Ag6 116.29(6)
Ag8 Cu1 Ag6 70.95(5)
C215 Cu1 Ag1 53.9(4)
C217 Cu1 Ag1 132.4(4)
Ag5 Cu1 Ag1 77.50(5)
Ag8 Cu1 Ag1 117.21(6)
Ag6 Cu1 Ag1 72.21(5)
C223 Cu2 C209 175.3(6)
C223 Cu2 Ag2 128.9(4)
C209 Cu2 Ag2 55.8(4)
C223 Cu2 Ag4 53.8(4)
C209 Cu2 Ag4 130.9(4)
Ag2 Cu2 Ag4 75.21(5)
C223 Cu2 Ag8 125.8(4)
C209 Cu2 Ag8 53.5(4)
Ag2 Cu2 Ag8 76.04(6)
Ag4 Cu2 Ag8 115.00(6)
C223 Cu2 Ag5 52.6(3)
C209 Cu2 Ag5 126.8(4)
Ag2 Cu2 Ag5 116.53(7)
Ag4 Cu2 Ag5 69.90(5)
Ag8 Cu2 Ag5 73.36(5)
C219 Cu3 C213 176.9(6)
C219 Cu3 Ag1 55.6(4)
C213 Cu3 Ag1 126.2(3)
C219 Cu3 Ag3 126.9(4)
C213 Cu3 Ag3 55.3(4)
Ag1 Cu3 Ag3 114.40(6)
C219 Cu3 Ag7 54.4(4)
C213 Cu3 Ag7 127.9(4)
Ag1 Cu3 Ag7 73.64(5)
Ag3 Cu3 Ag7 72.55(5)
C219 Cu3 Ag6 127.7(4)
C213 Cu3 Ag6 54.3(3)
Ag1 Cu3 Ag6 72.12(5)
Ag3 Cu3 Ag6 71.26(5)
Ag7 Cu3 Ag6 112.09(6)
C203 Cu4 C205 173.7(6)
C203 Cu4 Ag2 129.9(4)
C205 Cu4 Ag2 56.0(4)
C203 Cu4 Ag7 55.5(4)
C205 Cu4 Ag7 125.7(4)
Ag2 Cu4 Ag7 117.35(7)
C203 Cu4 Ag3 54.5(4)
C205 Cu4 Ag3 131.5(4)
Ag2 Cu4 Ag3 75.58(5)
Ag7 Cu4 Ag3 73.17(5)
C203 Cu4 Ag4 128.0(4)
C205 Cu4 Ag4 53.4(4)
Ag2 Cu4 Ag4 73.91(5)
Ag7 Cu4 Ag4 72.58(5)
Ag3 Cu4 Ag4 115.09(7)
C221 Cu5 C201 175.0(6)
C221 Cu5 Ag1 58.4(4)
C201 Cu5 Ag1 126.0(4)
C221 Cu5 Ag5 56.4(3)
C201 Cu5 Ag5 125.1(4)
Ag1 Cu5 Ag5 79.34(5)
C221 Cu5 Ag4 128.0(3)
C201 Cu5 Ag4 53.6(4)
Ag1 Cu5 Ag4 115.83(6)
Ag5 Cu5 Ag4 71.60(5)
C221 Cu5 Ag7 131.3(4)
C201 Cu5 Ag7 53.2(4)
Ag1 Cu5 Ag7 72.93(5)
Ag5 Cu5 Ag7 116.54(6)
Ag4 Cu5 Ag7 71.52(5)
C211 Cu6 C207 176.8(6)
C211 Cu6 Ag2 125.6(4)
C207 Cu6 Ag2 57.5(4)
C211 Cu6 Ag3 124.5(4)
C207 Cu6 Ag3 56.0(4)
Ag2 Cu6 Ag3 76.30(5)
C211 Cu6 Ag6 53.3(4)
C207 Cu6 Ag6 127.4(4)
Ag2 Cu6 Ag6 111.76(6)
Ag3 Cu6 Ag6 71.45(5)
C211 Cu6 Ag8 51.6(4)
C207 Cu6 Ag8 131.5(4)
Ag2 Cu6 Ag8 73.99(6)
Ag3 Cu6 Ag8 114.26(6)
Ag6 Cu6 Ag8 67.74(5)
C18 Fe1 C15 168.6(7)
C18 Fe1 C20 64.5(10)
C15 Fe1 C20 121.7(10)
C18 Fe1 C16 68.1(10)
C15 Fe1 C16 109.9(10)
C20 Fe1 C16 40.3(5)
C18 Fe1 C14 149.5(8)
C15 Fe1 C14 40.4(8)
C20 Fe1 C14 110.5(10)
C16 Fe1 C14 129.3(10)
C18 Fe1 C13 117.6(9)
C15 Fe1 C13 67.4(9)
C20 Fe1 C13 127.5(8)
C16 Fe1 C13 165.1(9)
C14 Fe1 C13 39.2(8)
C18 Fe1 C19 40.5(5)
C15 Fe1 C19 150.6(7)
C20 Fe1 C19 40.0(5)
C16 Fe1 C19 70.7(9)
C14 Fe1 C19 115.3(8)
C13 Fe1 C19 104.2(9)
C18 Fe1 C17 40.8(5)
C15 Fe1 C17 130.5(8)
C20 Fe1 C17 65.5(8)
C16 Fe1 C17 40.0(5)
C14 Fe1 C17 167.8(9)
C13 Fe1 C17 152.5(9)
C19 Fe1 C17 69.7(8)
C18 Fe1 C11 129.7(7)
C15 Fe1 C11 40.7(7)
C20 Fe1 C11 154.9(8)
C16 Fe1 C11 119.9(8)
C14 Fe1 C11 68.1(7)
C13 Fe1 C11 68.4(7)
C19 Fe1 C11 164.5(8)
C17 Fe1 C11 110.2(6)
C18 Fe1 C12 108.3(9)
C15 Fe1 C12 68.3(9)
C20 Fe1 C12 163.3(8)
C16 Fe1 C12 153.7(7)
C14 Fe1 C12 67.4(9)
C13 Fe1 C12 40.4(7)
C19 Fe1 C12 124.5(9)
C17 Fe1 C12 120.0(7)
C11 Fe1 C12 41.2(7)
C23 Fe2 C22 41.4(7)
C23 Fe2 C21 70.7(7)
C22 Fe2 C21 41.4(6)
C23 Fe2 C29 125.9(11)
C22 Fe2 C29 109.7(8)
C21 Fe2 C29 121.3(7)
C23 Fe2 C26 119.7(8)
C22 Fe2 C26 157.2(8)
C21 Fe2 C26 159.4(9)
C29 Fe2 C26 68.9(8)
C23 Fe2 C28 162.5(10)
C22 Fe2 C28 125.9(7)
C21 Fe2 C28 107.0(7)
C29 Fe2 C28 39.6(8)
C26 Fe2 C28 68.5(7)
C23 Fe2 C25 68.3(9)
C22 Fe2 C25 67.2(8)
C21 Fe2 C25 40.4(6)
C29 Fe2 C25 156.5(8)
C26 Fe2 C25 123.5(9)
C28 Fe2 C25 121.8(9)
C23 Fe2 C27 154.0(8)
C22 Fe2 C27 162.5(8)
C21 Fe2 C27 123.5(8)
C29 Fe2 C27 68.5(8)
C26 Fe2 C27 39.9(8)
C28 Fe2 C27 41.6(7)
C25 Fe2 C27 107.2(9)
C23 Fe2 C24 39.5(8)
C22 Fe2 C24 66.6(8)
C21 Fe2 C24 68.5(7)
C29 Fe2 C24 162.0(9)
C26 Fe2 C24 107.3(7)
C28 Fe2 C24 157.0(9)
C25 Fe2 C24 40.3(7)
C27 Fe2 C24 120.7(8)
C23 Fe2 C30 105.1(10)
C22 Fe2 C30 121.0(8)
C21 Fe2 C30 157.1(7)
C29 Fe2 C30 42.1(8)
C26 Fe2 C30 42.2(8)
C28 Fe2 C30 69.9(10)
C25 Fe2 C30 160.3(8)
C27 Fe2 C30 70.1(9)
C24 Fe2 C30 123.1(9)
C32 Fe3 C31 41.4(5)
C32 Fe3 C36 107.4(7)
C31 Fe3 C36 124.4(6)
C32 Fe3 C33 40.6(5)
C31 Fe3 C33 68.8(5)
C36 Fe3 C33 121.6(7)
C32 Fe3 C40 123.3(8)
C31 Fe3 C40 160.5(7)
C36 Fe3 C40 40.1(4)
C33 Fe3 C40 107.4(8)
C32 Fe3 C37 122.8(7)
C31 Fe3 C37 109.1(6)
C36 Fe3 C37 39.7(4)
C33 Fe3 C37 157.4(7)
C40 Fe3 C37 66.6(7)
C32 Fe3 C35 68.6(5)
C31 Fe3 C35 40.3(5)
C36 Fe3 C35 160.8(7)
C33 Fe3 C35 68.4(6)
C40 Fe3 C35 157.8(7)
C37 Fe3 C35 125.5(6)
C32 Fe3 C34 68.1(6)
C31 Fe3 C34 67.5(5)
C36 Fe3 C34 157.9(7)
C33 Fe3 C34 40.8(6)
C40 Fe3 C34 122.9(7)
C37 Fe3 C34 160.9(7)
C35 Fe3 C34 39.8(5)
C32 Fe3 C39 159.0(7)
C31 Fe3 C39 158.2(7)
C36 Fe3 C39 67.7(8)
C33 Fe3 C39 123.1(7)
C40 Fe3 C39 39.9(4)
C37 Fe3 C39 67.3(7)
C35 Fe3 C39 122.8(7)
C34 Fe3 C39 108.3(7)
C32 Fe3 C38 159.2(7)
C31 Fe3 C38 124.6(6)
C36 Fe3 C38 65.7(7)
C33 Fe3 C38 160.0(7)
C40 Fe3 C38 65.1(8)
C37 Fe3 C38 39.2(4)
C35 Fe3 C38 111.0(7)
C34 Fe3 C38 125.9(7)
C39 Fe3 C38 39.2(4)
C46 Fe4 C42 107.0(6)
C46 Fe4 C41 122.0(6)
C42 Fe4 C41 39.6(5)
C46 Fe4 C50 42.8(7)
C42 Fe4 C50 122.7(7)
C41 Fe4 C50 158.8(7)
C46 Fe4 C49 69.6(7)
C42 Fe4 C49 160.0(6)
C41 Fe4 C49 158.9(7)
C50 Fe4 C49 41.4(7)
C46 Fe4 C44 156.7(7)
C42 Fe4 C44 67.1(6)
C41 Fe4 C44 68.9(5)
C50 Fe4 C44 119.6(6)
C49 Fe4 C44 107.7(7)
C46 Fe4 C47 40.3(6)
C42 Fe4 C47 122.2(6)
C41 Fe4 C47 107.7(5)
C50 Fe4 C47 70.1(6)
C49 Fe4 C47 68.7(6)
C44 Fe4 C47 162.0(7)
C46 Fe4 C45 159.7(6)
C42 Fe4 C45 68.3(6)
C41 Fe4 C45 41.9(5)
C50 Fe4 C45 156.5(7)
C49 Fe4 C45 121.7(7)
C44 Fe4 C45 41.5(6)
C47 Fe4 C45 124.1(6)
C46 Fe4 C43 120.7(6)
C42 Fe4 C43 39.4(5)
C41 Fe4 C43 67.7(5)
C50 Fe4 C43 105.4(6)
C49 Fe4 C43 124.2(7)
C44 Fe4 C43 40.5(6)
C47 Fe4 C43 156.1(7)
C45 Fe4 C43 69.1(6)
C46 Fe4 C48 68.2(7)
C42 Fe4 C48 158.5(6)
C41 Fe4 C48 123.7(6)
C50 Fe4 C48 69.1(7)
C49 Fe4 C48 40.1(6)
C44 Fe4 C48 125.5(7)
C47 Fe4 C48 40.7(6)
C45 Fe4 C48 108.4(7)
C43 Fe4 C48 161.2(7)
C60 Fe5 C51 161.8(7)
C60 Fe5 C58 66.5(8)
C51 Fe5 C58 110.3(6)
C60 Fe5 C52 155.2(7)
C51 Fe5 C52 41.6(6)
C58 Fe5 C52 125.3(8)
C60 Fe5 C57 68.7(8)
C51 Fe5 C57 122.0(7)
C58 Fe5 C57 42.4(8)
C52 Fe5 C57 104.5(8)
C60 Fe5 C55 125.3(8)
C51 Fe5 C55 39.8(6)
C58 Fe5 C55 122.3(7)
C52 Fe5 C55 69.8(7)
C57 Fe5 C55 157.6(6)
C60 Fe5 C53 121.2(7)
C51 Fe5 C53 67.6(5)
C58 Fe5 C53 161.8(9)
C52 Fe5 C53 40.9(6)
C57 Fe5 C53 122.0(8)
C55 Fe5 C53 68.6(6)
C60 Fe5 C56 39.3(8)
C51 Fe5 C56 157.8(8)
C58 Fe5 C56 66.9(6)
C52 Fe5 C56 120.5(8)
C57 Fe5 C56 40.5(7)
C55 Fe5 C56 160.9(8)
C53 Fe5 C56 107.7(7)
C60 Fe5 C54 108.2(7)
C51 Fe5 C54 67.8(6)
C58 Fe5 C54 158.8(9)
C52 Fe5 C54 68.4(7)
C57 Fe5 C54 157.3(7)
C55 Fe5 C54 42.4(5)
C53 Fe5 C54 38.8(6)
C56 Fe5 C54 123.1(6)
C60 Fe5 C59 39.8(7)
C51 Fe5 C59 126.2(7)
C58 Fe5 C59 39.6(8)
C52 Fe5 C59 162.3(7)
C57 Fe5 C59 69.8(8)
C55 Fe5 C59 108.7(7)
C53 Fe5 C59 156.3(8)
C56 Fe5 C59 66.7(8)
C54 Fe5 C59 123.2(8)
C63 Fe6 C66 108.8(10)
C63 Fe6 C69 156.5(10)
C66 Fe6 C69 65.9(11)
C63 Fe6 C61 69.6(6)
C66 Fe6 C61 156.2(10)
C69 Fe6 C61 124.9(8)
C63 Fe6 C64 40.3(8)
C66 Fe6 C64 124.6(8)
C69 Fe6 C64 122.1(11)
C61 Fe6 C64 70.4(6)
C63 Fe6 C68 159.5(11)
C66 Fe6 C68 64.9(10)
C69 Fe6 C68 41.3(9)
C61 Fe6 C68 107.9(8)
C64 Fe6 C68 159.6(11)
C63 Fe6 C65 69.5(8)
C66 Fe6 C65 162.6(9)
C69 Fe6 C65 108.3(10)
C61 Fe6 C65 40.8(6)
C64 Fe6 C65 42.9(6)
C68 Fe6 C65 122.7(9)
C63 Fe6 C62 40.5(7)
C66 Fe6 C62 121.6(11)
C69 Fe6 C62 162.3(9)
C61 Fe6 C62 41.8(7)
C64 Fe6 C62 68.7(9)
C68 Fe6 C62 124.3(10)
C65 Fe6 C62 69.1(9)
C63 Fe6 C67 124.1(11)
C66 Fe6 C67 40.9(8)
C69 Fe6 C67 68.2(11)
C61 Fe6 C67 119.1(8)
C64 Fe6 C67 160.7(10)
C68 Fe6 C67 38.1(9)
C65 Fe6 C67 154.6(8)
C62 Fe6 C67 106.3(11)
C63 Fe6 C70 121.8(9)
C66 Fe6 C70 38.8(9)
C69 Fe6 C70 39.6(9)
C61 Fe6 C70 162.0(10)
C64 Fe6 C70 108.5(9)
C68 Fe6 C70 66.6(10)
C65 Fe6 C70 126.4(10)
C62 Fe6 C70 155.7(10)
C67 Fe6 C70 68.0(10)
C73 Fe7 C74 41.9(5)
C73 Fe7 C75 68.4(7)
C74 Fe7 C75 39.4(4)
C73 Fe7 C72 39.7(4)
C74 Fe7 C72 68.2(7)
C75 Fe7 C72 68.3(6)
C73 Fe7 C71 66.9(6)
C74 Fe7 C71 66.5(6)
C75 Fe7 C71 40.0(4)
C72 Fe7 C71 40.2(4)
C73 Fe7 C77 127.3(7)
C74 Fe7 C77 109.8(8)
C75 Fe7 C77 121.9(7)
C72 Fe7 C77 162.7(7)
C71 Fe7 C77 156.2(7)
C73 Fe7 C79 153.8(7)
C74 Fe7 C79 162.3(7)
C75 Fe7 C79 125.9(7)
C72 Fe7 C79 119.9(6)
C71 Fe7 C79 108.6(6)
C77 Fe7 C79 67.4(7)
C73 Fe7 C80 120.3(7)
C74 Fe7 C80 156.7(7)
C75 Fe7 C80 162.6(6)
C72 Fe7 C80 107.9(7)
C71 Fe7 C80 126.3(6)
C77 Fe7 C80 66.7(8)
C79 Fe7 C80 39.9(7)
C73 Fe7 C76 107.5(8)
C74 Fe7 C76 122.4(8)
C75 Fe7 C76 156.9(7)
C72 Fe7 C76 124.0(7)
C71 Fe7 C76 161.1(7)
C77 Fe7 C76 41.4(7)
C79 Fe7 C76 67.9(8)
C80 Fe7 C76 39.3(7)
C73 Fe7 C78 163.2(6)
C74 Fe7 C78 125.6(8)
C75 Fe7 C78 108.9(7)
C72 Fe7 C78 156.3(6)
C71 Fe7 C78 122.5(6)
C77 Fe7 C78 38.9(7)
C79 Fe7 C78 41.2(6)
C80 Fe7 C78 67.3(8)
C76 Fe7 C78 68.1(8)
C89 Fe8 C85 156.2(9)
C89 Fe8 C81 123.8(7)
C85 Fe8 C81 41.4(5)
C89 Fe8 C84 163.5(9)
C85 Fe8 C84 40.3(5)
C81 Fe8 C84 68.9(5)
C89 Fe8 C83 129.2(10)
C85 Fe8 C83 69.0(6)
C81 Fe8 C83 69.6(5)
C84 Fe8 C83 40.9(5)
C89 Fe8 C82 113.0(8)
C85 Fe8 C82 69.0(5)
C81 Fe8 C82 41.2(5)
C84 Fe8 C82 68.5(5)
C83 Fe8 C82 41.0(5)
C89 Fe8 C88 41.4(8)
C85 Fe8 C88 158.3(6)
C81 Fe8 C88 159.3(7)
C84 Fe8 C88 123.1(7)
C83 Fe8 C88 107.4(8)
C82 Fe8 C88 123.3(8)
C89 Fe8 C86 64.8(9)
C85 Fe8 C86 105.1(7)
C81 Fe8 C86 122.5(7)
C84 Fe8 C86 119.5(7)
C83 Fe8 C86 155.6(7)
C82 Fe8 C86 160.8(7)
C88 Fe8 C86 68.9(9)
C89 Fe8 C90 40.6(9)
C85 Fe8 C90 117.8(6)
C81 Fe8 C90 106.1(6)
C84 Fe8 C90 152.2(7)
C83 Fe8 C90 165.1(7)
C82 Fe8 C90 126.6(7)
C88 Fe8 C90 71.3(8)
C86 Fe8 C90 38.7(7)
C89 Fe8 C87 64.2(8)
C85 Fe8 C87 123.5(7)
C81 Fe8 C87 160.3(8)
C84 Fe8 C87 107.6(6)
C83 Fe8 C87 121.3(7)
C82 Fe8 C87 157.3(7)
C88 Fe8 C87 38.8(7)
C86 Fe8 C87 41.0(8)
C90 Fe8 C87 67.5(7)
C96 Fe9 C98 66.3(11)
C96 Fe9 C92 156.0(10)
C98 Fe9 C92 108.3(10)
C96 Fe9 C95 109.9(10)
C98 Fe9 C95 159.0(10)
C92 Fe9 C95 66.2(9)
C96 Fe9 C97 39.4(9)
C98 Fe9 C97 38.7(10)
C92 Fe9 C97 121.6(9)
C95 Fe9 C97 125.2(10)
C96 Fe9 C91 120.2(9)
C98 Fe9 C91 121.7(9)
C92 Fe9 C91 40.9(5)
C95 Fe9 C91 40.6(5)
C97 Fe9 C91 105.9(8)
C96 Fe9 C99 67.9(9)
C98 Fe9 C99 40.0(9)
C92 Fe9 C99 124.1(9)
C95 Fe9 C99 160.0(8)
C97 Fe9 C99 66.7(9)
C91 Fe9 C99 158.4(8)
C96 Fe9 C100 40.1(8)
C98 Fe9 C100 66.3(9)
C92 Fe9 C100 161.6(9)
C95 Fe9 C100 125.2(9)
C97 Fe9 C100 66.1(9)
C91 Fe9 C100 157.3(9)
C99 Fe9 C100 40.3(8)
C96 Fe9 C94 128.8(11)
C98 Fe9 C94 157.2(11)
C92 Fe9 C94 65.1(9)
C95 Fe9 C94 41.0(5)
C97 Fe9 C94 163.7(11)
C91 Fe9 C94 68.8(7)
C99 Fe9 C94 123.8(8)
C100 Fe9 C94 112.6(9)
C96 Fe9 C93 163.2(10)
C98 Fe9 C93 120.9(11)
C92 Fe9 C93 40.1(5)
C95 Fe9 C93 69.0(9)
C97 Fe9 C93 154.9(11)
C91 Fe9 C93 70.6(7)
C99 Fe9 C93 107.1(9)
C100 Fe9 C93 125.9(8)
C94 Fe9 C93 39.6(5)
C101 Fe10 C105 41.3(6)
C101 Fe10 C109 120.6(6)
C105 Fe10 C109 155.5(6)
C101 Fe10 C108 156.3(7)
C105 Fe10 C108 161.2(6)
C109 Fe10 C108 41.1(3)
C101 Fe10 C104 68.8(6)
C105 Fe10 C104 40.6(6)
C109 Fe10 C104 163.0(7)
C108 Fe10 C104 124.9(6)
C101 Fe10 C102 41.1(6)
C105 Fe10 C102 69.7(7)
C109 Fe10 C102 107.5(6)
C108 Fe10 C102 120.8(7)
C104 Fe10 C102 69.5(7)
C101 Fe10 C103 68.3(6)
C105 Fe10 C103 68.1(7)
C109 Fe10 C103 126.7(8)
C108 Fe10 C103 108.5(7)
C104 Fe10 C103 40.3(7)
C102 Fe10 C103 41.2(6)
C101 Fe10 C110 107.2(5)
C105 Fe10 C110 119.6(7)
C109 Fe10 C110 41.0(3)
C108 Fe10 C110 68.9(4)
C104 Fe10 C110 154.3(8)
C102 Fe10 C110 125.2(6)
C103 Fe10 C110 163.8(8)
C101 Fe10 C107 161.3(7)
C105 Fe10 C107 123.6(7)
C109 Fe10 C107 68.9(4)
C108 Fe10 C107 40.9(3)
C104 Fe10 C107 106.7(6)
C102 Fe10 C107 156.0(7)
C103 Fe10 C107 120.7(6)
C110 Fe10 C107 68.5(5)
C101 Fe10 C106 124.5(6)
C105 Fe10 C106 106.1(7)
C109 Fe10 C106 68.8(4)
C108 Fe10 C106 68.7(4)
C104 Fe10 C106 119.3(7)
C102 Fe10 C106 162.1(6)
C103 Fe10 C106 154.8(7)
C110 Fe10 C106 40.7(3)
C107 Fe10 C106 40.6(3)
C112 Fe11 C113 39.2(5)
C112 Fe11 C116 155.8(6)
C113 Fe11 C116 121.8(6)
C112 Fe11 C114 67.8(6)
C113 Fe11 C114 40.8(6)
C116 Fe11 C114 107.7(6)
C112 Fe11 C117 118.4(6)
C113 Fe11 C117 104.8(6)
C116 Fe11 C117 42.3(6)
C114 Fe11 C117 122.3(6)
C112 Fe11 C119 123.8(5)
C113 Fe11 C119 157.6(6)
C116 Fe11 C119 68.2(5)
C114 Fe11 C119 160.8(6)
C117 Fe11 C119 68.2(5)
C112 Fe11 C111 41.3(5)
C113 Fe11 C111 67.7(5)
C116 Fe11 C111 161.3(6)
C114 Fe11 C111 68.1(5)
C117 Fe11 C111 155.7(6)
C119 Fe11 C111 109.4(5)
C112 Fe11 C120 160.4(5)
C113 Fe11 C120 159.8(6)
C116 Fe11 C120 41.6(5)
C114 Fe11 C120 124.3(6)
C117 Fe11 C120 70.4(6)
C119 Fe11 C120 40.2(5)
C111 Fe11 C120 124.5(5)
C112 Fe11 C118 104.8(6)
C113 Fe11 C118 120.3(6)
C116 Fe11 C118 70.0(6)
C114 Fe11 C118 157.6(6)
C117 Fe11 C118 41.0(6)
C119 Fe11 C118 40.6(5)
C111 Fe11 C118 121.2(5)
C120 Fe11 C118 69.6(6)
C112 Fe11 C115 69.9(6)
C113 Fe11 C115 69.2(6)
C116 Fe11 C115 123.3(6)
C114 Fe11 C115 40.8(5)
C117 Fe11 C115 159.7(6)
C119 Fe11 C115 124.5(5)
C111 Fe11 C115 41.6(5)
C120 Fe11 C115 108.2(6)
C118 Fe11 C115 158.8(5)
C122 Fe12 C128 154.3(8)
C122 Fe12 C121 42.7(4)
C128 Fe12 C121 161.5(9)
C122 Fe12 C123 41.0(4)
C128 Fe12 C123 120.1(8)
C121 Fe12 C123 68.9(6)
C122 Fe12 C126 105.2(9)
C128 Fe12 C126 68.3(10)
C121 Fe12 C126 122.4(8)
C123 Fe12 C126 122.5(9)
C122 Fe12 C127 116.8(8)
C128 Fe12 C127 42.1(9)
C121 Fe12 C127 155.6(9)
C123 Fe12 C127 104.4(8)
C126 Fe12 C127 40.2(8)
C122 Fe12 C125 69.6(7)
C128 Fe12 C125 125.0(9)
C121 Fe12 C125 40.3(4)
C123 Fe12 C125 67.5(7)
C126 Fe12 C125 159.2(7)
C127 Fe12 C125 160.4(9)
C122 Fe12 C124 69.6(7)
C128 Fe12 C124 107.0(9)
C121 Fe12 C124 68.6(6)
C123 Fe12 C124 40.5(4)
C126 Fe12 C124 158.7(8)
C127 Fe12 C124 122.4(8)
C125 Fe12 C124 40.1(4)
C122 Fe12 C130 123.7(7)
C128 Fe12 C130 68.6(8)
C121 Fe12 C130 108.6(7)
C123 Fe12 C130 160.2(7)
C126 Fe12 C130 41.1(8)
C127 Fe12 C130 69.3(8)
C125 Fe12 C130 124.1(7)
C124 Fe12 C130 158.5(7)
C122 Fe12 C129 162.1(7)
C128 Fe12 C129 40.7(8)
C121 Fe12 C129 125.2(7)
C123 Fe12 C129 156.5(8)
C126 Fe12 C129 68.7(10)
C127 Fe12 C129 70.0(9)
C125 Fe12 C129 109.8(8)
C124 Fe12 C129 122.2(8)
C130 Fe12 C129 40.8(7)
C15 C11 C202 126.8(17)
C15 C11 C12 106.7(14)
C202 C11 C12 126.5(15)
C15 C11 Fe1 68.4(10)
C202 C11 Fe1 123.5(10)
C12 C11 Fe1 70.5(10)
C13 C12 C11 105.9(17)
C13 C12 Fe1 68.2(12)
C11 C12 Fe1 68.2(9)
C13 C12 H12 127.0
C11 C12 H12 127.0
Fe1 C12 H12 127.0
C14 C13 C12 109.8(18)
C14 C13 Fe1 70.4(13)
C12 C13 Fe1 71.3(10)
C14 C13 H13 125.1
C12 C13 H13 125.1
Fe1 C13 H13 125.1
C13 C14 C15 108.6(18)
C13 C14 Fe1 70.4(12)
C15 C14 Fe1 68.9(10)
C13 C14 H14 125.7
C15 C14 H14 125.7
Fe1 C14 H14 125.7
C14 C15 C11 109(2)
C14 C15 Fe1 70.6(13)
C11 C15 Fe1 70.9(10)
C14 C15 H15 125.6
C11 C15 H15 125.6
Fe1 C15 H15 125.6
C17 C16 C20 104(2)
C17 C16 Fe1 70.5(12)
C20 C16 Fe1 69.8(13)
C17 C16 H16 127.8
C20 C16 H16 127.8
Fe1 C16 H16 127.8
C16 C17 C18 107.2(19)
C16 C17 Fe1 69.4(13)
C18 C17 Fe1 68.4(13)
C16 C17 H17 126.4
C18 C17 H17 126.4
Fe1 C17 H17 126.4
C19 C18 C17 112(2)
C19 C18 Fe1 70.8(13)
C17 C18 Fe1 70.8(13)
C19 C18 H18 124.0
C17 C18 H18 124.0
Fe1 C18 H18 124.0
C20 C19 C18 101.2(19)
C20 C19 Fe1 69.6(13)
C18 C19 Fe1 68.8(12)
C20 C19 H19 129.2
C18 C19 H19 129.2
Fe1 C19 H19 129.2
C19 C20 C16 115(2)
C19 C20 Fe1 70.4(12)
C16 C20 Fe1 69.9(12)
C19 C20 H20 122.2
C16 C20 H20 122.2
Fe1 C20 H20 122.2
C25 C21 C22 104.6(14)
C25 C21 C204 130.3(16)
C22 C21 C204 125.0(14)
C25 C21 Fe2 70.2(9)
C22 C21 Fe2 68.9(8)
C204 C21 Fe2 128.0(10)
C23 C22 C21 110.2(17)
C23 C22 Fe2 69.2(9)
C21 C22 Fe2 69.8(8)
C23 C22 H22 124.9
C21 C22 H22 124.9
Fe2 C22 H22 124.9
C24 C23 C22 106.2(17)
C24 C23 Fe2 72.4(10)
C22 C23 Fe2 69.3(9)
C24 C23 H23 126.8
C22 C23 H23 126.8
Fe2 C23 H23 126.8
C23 C24 C25 109.1(16)
C23 C24 Fe2 68.2(11)
C25 C24 Fe2 68.8(9)
C23 C24 H24 125.3
C25 C24 H24 125.3
Fe2 C24 H24 125.3
C21 C25 C24 109.6(17)
C21 C25 Fe2 69.3(9)
C24 C25 Fe2 70.9(11)
C21 C25 H25 125.2
C24 C25 H25 125.2
Fe2 C25 H25 125.2
C27 C26 C30 110.8(18)
C27 C26 Fe2 70.3(11)
C30 C26 Fe2 70.2(9)
C27 C26 H26 124.6
C30 C26 H26 124.6
Fe2 C26 H26 124.6
C26 C27 C28 107.7(19)
C26 C27 Fe2 69.8(10)
C28 C27 Fe2 69.1(10)
C26 C27 H27 126.2
C28 C27 H27 126.2
Fe2 C27 H27 126.2
C29 C28 C27 108.2(19)
C29 C28 Fe2 70.0(11)
C27 C28 Fe2 69.3(9)
C29 C28 H28 125.9
C27 C28 H28 125.9
Fe2 C28 H28 125.9
C28 C29 C30 111.1(18)
C28 C29 Fe2 70.4(10)
C30 C29 Fe2 70.3(10)
C28 C29 H29 124.4
C30 C29 H29 124.4
Fe2 C29 H29 124.4
C29 C30 C26 102(2)
C29 C30 Fe2 67.5(10)
C26 C30 Fe2 67.5(10)
C29 C30 H30 128.8
C26 C30 H30 128.8
Fe2 C30 H30 128.8
C35 C31 C206 125.1(11)
C35 C31 C32 108.4(10)
C206 C31 C32 126.5(11)
C35 C31 Fe3 71.5(7)
C206 C31 Fe3 124.6(9)
C32 C31 Fe3 69.1(7)
C33 C32 C31 107.8(11)
C33 C32 Fe3 70.2(9)
C31 C32 Fe3 69.5(7)
C33 C32 H32 126.1
C31 C32 H32 126.1
Fe3 C32 H32 126.1
C32 C33 C34 107.5(11)
C32 C33 Fe3 69.2(8)
C34 C33 Fe3 70.9(8)
C32 C33 H33 126.3
C34 C33 H33 126.3
Fe3 C33 H33 126.3
C35 C34 C33 108.7(12)
C35 C34 Fe3 70.1(8)
C33 C34 Fe3 68.3(8)
C35 C34 H34 125.6
C33 C34 H34 125.6
Fe3 C34 H34 125.6
C34 C35 C31 107.6(11)
C34 C35 Fe3 70.1(7)
C31 C35 Fe3 68.2(7)
C34 C35 H35 126.2
C31 C35 H35 126.2
Fe3 C35 H35 126.2
C37 C36 C40 108.1(16)
C37 C36 Fe3 71.3(9)
C40 C36 Fe3 70.7(9)
C37 C36 H36 125.9
C40 C36 H36 125.9
Fe3 C36 H36 125.9
C36 C37 C38 106.9(15)
C36 C37 Fe3 69.0(9)
C38 C37 Fe3 71.6(10)
C36 C37 H37 126.5
C38 C37 H37 126.5
Fe3 C37 H37 126.5
C37 C38 C39 110.4(16)
C37 C38 Fe3 69.2(10)
C39 C38 Fe3 69.7(10)
C37 C38 H38 124.8
C39 C38 H38 124.7
Fe3 C38 H38 124.7
C38 C39 C40 105.4(17)
C38 C39 Fe3 71.1(11)
C40 C39 Fe3 69.2(10)
C38 C39 H39 127.3
C40 C39 H39 127.2
Fe3 C39 H39 127.3
C36 C40 C39 109.1(17)
C36 C40 Fe3 69.2(9)
C39 C40 Fe3 70.9(10)
C36 C40 H40 125.5
C39 C40 H40 125.5
Fe3 C40 H40 125.5
C42 C41 C208 127.6(12)
C42 C41 C45 107.7(12)
C208 C41 C45 124.4(12)
C42 C41 Fe4 70.2(7)
C208 C41 Fe4 130.7(9)
C45 C41 Fe4 69.5(7)
C41 C42 C43 111.8(13)
C41 C42 Fe4 70.2(7)
C43 C42 Fe4 71.9(8)
C41 C42 H42 124.1
C43 C42 H42 124.1
Fe4 C42 H42 124.1
C42 C43 C44 106.7(12)
C42 C43 Fe4 68.8(7)
C44 C43 Fe4 68.5(8)
C42 C43 H43 126.6
C44 C43 H43 126.6
Fe4 C43 H43 126.6
C43 C44 C45 108.9(13)
C43 C44 Fe4 71.0(8)
C45 C44 Fe4 69.5(8)
C43 C44 H44 125.6
C45 C44 H44 125.6
Fe4 C44 H44 125.6
C44 C45 C41 104.9(13)
C44 C45 Fe4 69.0(8)
C41 C45 Fe4 68.6(7)
C44 C45 H45 127.5
C41 C45 H45 127.5
Fe4 C45 H45 127.5
C47 C46 C50 109.4(16)
C47 C46 Fe4 71.3(9)
C50 C46 Fe4 69.7(9)
C47 C46 H46 125.3
C50 C46 H46 125.3
Fe4 C46 H46 125.3
C46 C47 C48 108.1(14)
C46 C47 Fe4 68.4(9)
C48 C47 Fe4 70.8(8)
C46 C47 H47 125.9
C48 C47 H47 125.9
Fe4 C47 H47 125.9
C49 C48 C47 108.3(15)
C49 C48 Fe4 68.6(8)
C47 C48 Fe4 68.5(8)
C49 C48 H48 125.8
C47 C48 H48 125.8
Fe4 C48 H48 125.8
C48 C49 C50 109.7(16)
C48 C49 Fe4 71.3(8)
C50 C49 Fe4 69.2(8)
C48 C49 H49 125.2
C50 C49 H49 125.2
Fe4 C49 H49 125.2
C49 C50 C46 104.5(14)
C49 C50 Fe4 69.3(8)
C46 C50 Fe4 67.5(7)
C49 C50 H50 127.7
C46 C50 H50 127.7
Fe4 C50 H50 127.7
C55 C51 C52 111.3(12)
C55 C51 C210 125.3(13)
C52 C51 C210 123.4(14)
C55 C51 Fe5 70.7(8)
C52 C51 Fe5 69.6(8)
C210 C51 Fe5 125.7(10)
C53 C52 C51 104.4(15)
C53 C52 Fe5 69.9(9)
C51 C52 Fe5 68.8(9)
C53 C52 H52 127.8
C51 C52 H52 127.8
Fe5 C52 H52 127.8
C54 C53 C52 111.1(14)
C54 C53 Fe5 71.1(10)
C52 C53 Fe5 69.2(9)
C54 C53 H53 124.4
C52 C53 H53 124.4
Fe5 C53 H53 124.4
C53 C54 C55 107.8(15)
C53 C54 Fe5 70.1(10)
C55 C54 Fe5 68.1(8)
C53 C54 H54 126.1
C55 C54 H54 126.1
Fe5 C54 H54 126.1
C51 C55 C54 105.3(14)
C51 C55 Fe5 69.6(9)
C54 C55 Fe5 69.5(8)
C51 C55 H55 127.3
C54 C55 H55 127.3
Fe5 C55 H55 127.3
C60 C56 C57 110.6(17)
C60 C56 Fe5 69.0(9)
C57 C56 Fe5 69.3(9)
C60 C56 H56 124.6
C57 C56 H56 124.6
Fe5 C56 H56 124.6
C56 C57 C58 102.4(19)
C56 C57 Fe5 70.2(10)
C58 C57 Fe5 68.7(9)
C56 C57 H57 128.6
C58 C57 H57 128.6
Fe5 C57 H57 128.6
C59 C58 C57 110.3(16)
C59 C58 Fe5 71.3(10)
C57 C58 Fe5 68.9(9)
C59 C58 H58 124.8
C57 C58 H58 124.8
Fe5 C58 H58 124.8
C58 C59 C60 106.2(19)
C58 C59 Fe5 69.1(11)
C60 C59 Fe5 68.2(11)
C58 C59 H59 126.9
C60 C59 H59 126.9
Fe5 C59 H59 126.9
C56 C60 C59 110.1(18)
C56 C60 Fe5 71.7(11)
C59 C60 Fe5 72.0(10)
C56 C60 H60 124.9
C59 C60 H60 124.9
Fe5 C60 H60 124.9
C65 C61 C212 129.9(14)
C65 C61 C62 107.3(14)
C212 C61 C62 122.8(16)
C65 C61 Fe6 69.8(9)
C212 C61 Fe6 127.0(10)
C62 C61 Fe6 69.4(9)
C63 C62 C61 107.9(19)
C63 C62 Fe6 68.5(12)
C61 C62 Fe6 68.9(10)
C63 C62 H62 126.0
C61 C62 H62 126.0
Fe6 C62 H62 126.0
C64 C63 C62 110.8(17)
C64 C63 Fe6 70.9(12)
C62 C63 Fe6 71.1(11)
C64 C63 H63 124.6
C62 C63 H63 124.6
Fe6 C63 H63 124.6
C63 C64 C65 106.4(15)
C63 C64 Fe6 68.8(11)
C65 C64 Fe6 68.7(9)
C63 C64 H64 126.8
C65 C64 H64 126.8
Fe6 C64 H64 126.8
C61 C65 C64 107.5(16)
C61 C65 Fe6 69.4(8)
C64 C65 Fe6 68.4(9)
C61 C65 H65 126.3
C64 C65 H65 126.3
Fe6 C65 H65 126.3
C70 C66 C67 112(3)
C70 C66 Fe6 72.7(14)
C67 C66 Fe6 71.3(12)
C70 C66 H66 123.9
C67 C66 H66 123.9
Fe6 C66 H66 123.9
C68 C67 C66 103(3)
C68 C67 Fe6 69.4(15)
C66 C67 Fe6 67.8(13)
C68 C67 H67 128.3
C66 C67 H67 128.3
Fe6 C67 H67 128.3
C67 C68 C69 112(2)
C67 C68 Fe6 72.4(15)
C69 C68 Fe6 69.0(14)
C67 C68 H68 124.1
C69 C68 H68 124.1
Fe6 C68 H68 124.1
C70 C69 C68 106(3)
C70 C69 Fe6 72.2(16)
C68 C69 Fe6 69.7(15)
C70 C69 H69 126.8
C68 C69 H69 126.8
Fe6 C69 H69 126.8
C66 C70 C69 106(3)
C66 C70 Fe6 68.5(14)
C69 C70 Fe6 68.1(14)
C66 C70 H70 126.8
C69 C70 H70 126.8
Fe6 C70 H70 126.8
C75 C71 C72 109.0(12)
C75 C71 C214 127.3(12)
C72 C71 C214 123.5(11)
C75 C71 Fe7 69.1(7)
C72 C71 Fe7 69.4(7)
C214 C71 Fe7 124.0(9)
C73 C72 C71 103.1(14)
C73 C72 Fe7 60.8(11)
C71 C72 Fe7 70.4(7)
C73 C72 H72 128.4
C71 C72 H72 128.4
Fe7 C72 H72 128.4
C72 C73 C74 114.1(15)
C72 C73 Fe7 79.5(12)
C74 C73 Fe7 76.6(12)
C72 C73 H73 122.4
C74 C73 H73 122.4
Fe7 C73 H73 122.4
C75 C74 C73 104.7(14)
C75 C74 Fe7 71.3(9)
C73 C74 Fe7 61.5(11)
C75 C74 H74 127.6
C73 C74 H74 127.6
Fe7 C74 H74 127.6
C74 C75 C71 107.6(13)
C74 C75 Fe7 69.3(9)
C71 C75 Fe7 70.9(7)
C74 C75 H75 126.2
C71 C75 H75 126.2
Fe7 C75 H75 126.2
C80 C76 C77 104.9(18)
C80 C76 Fe7 70.0(10)
C77 C76 Fe7 68.3(10)
C80 C76 H76 127.5
C77 C76 H76 127.5
Fe7 C76 H76 127.5
C78 C77 C76 110.5(17)
C78 C77 Fe7 72.0(11)
C76 C77 Fe7 70.4(10)
C78 C77 H77 124.7
C76 C77 H77 124.7
Fe7 C77 H77 124.7
C77 C78 C79 106.9(17)
C77 C78 Fe7 69.1(11)
C79 C78 Fe7 68.6(10)
C77 C78 H78 126.5
C79 C78 H78 126.5
Fe7 C78 H78 126.5
C80 C79 C78 106.5(15)
C80 C79 Fe7 70.2(11)
C78 C79 Fe7 70.2(10)
C80 C79 H79 126.7
C78 C79 H79 126.7
Fe7 C79 H79 126.7
C76 C80 C79 111.1(17)
C76 C80 Fe7 70.7(11)
C79 C80 Fe7 69.8(10)
C76 C80 H80 124.4
C79 C80 H80 124.4
Fe7 C80 H80 124.4
C85 C81 C82 107.2(10)
C85 C81 C216 127.6(11)
C82 C81 C216 125.1(10)
C85 C81 Fe8 69.3(6)
C82 C81 Fe8 70.3(7)
C216 C81 Fe8 124.5(9)
C81 C82 C83 108.2(11)
C81 C82 Fe8 68.6(7)
C83 C82 Fe8 69.5(8)
C81 C82 H82 125.9
C83 C82 H82 125.9
Fe8 C82 H82 125.9
C84 C83 C82 106.8(12)
C84 C83 Fe8 69.1(8)
C82 C83 Fe8 69.5(9)
C84 C83 H83 126.6
C82 C83 H83 126.6
Fe8 C83 H83 126.6
C85 C84 C83 109.2(10)
C85 C84 Fe8 69.3(7)
C83 C84 Fe8 69.9(8)
C85 C84 H84 125.4
C83 C84 H84 125.4
Fe8 C84 H84 125.4
C84 C85 C81 108.4(10)
C84 C85 Fe8 70.3(7)
C81 C85 Fe8 69.3(7)
C84 C85 H85 125.8
C81 C85 H85 125.8
Fe8 C85 H85 125.8
C90 C86 C87 110(2)
C90 C86 Fe8 71.1(12)
C87 C86 Fe8 70.5(11)
C90 C86 H86 125.1
C87 C86 H86 125.1
Fe8 C86 H86 125.1
C88 C87 C86 110.7(17)
C88 C87 Fe8 69.3(10)
C86 C87 Fe8 68.5(9)
C88 C87 H87 124.5
C86 C87 H87 124.5
Fe8 C87 H87 124.5
C87 C88 C89 101(2)
C87 C88 Fe8 72.0(10)
C89 C88 Fe8 67.2(9)
C87 C88 H88 129.1
C89 C88 H88 129.1
Fe8 C88 H88 129.1
C90 C89 C88 115.1(18)
C90 C89 Fe8 72.5(10)
C88 C89 Fe8 71.4(10)
C90 C89 H89 122.4
C88 C89 H89 122.4
Fe8 C89 H89 122.4
C86 C90 C89 102.7(18)
C86 C90 Fe8 70.2(11)
C89 C90 Fe8 66.9(12)
C86 C90 H90 128.6
C89 C90 H90 128.6
Fe8 C90 H90 128.6
C218 C91 C95 128.5(17)
C218 C91 C92 129.3(17)
C95 C91 C92 102.1(16)
C218 C91 Fe9 128.3(13)
C95 C91 Fe9 68.5(11)
C92 C91 Fe9 68.1(11)
C93 C92 C91 115.6(19)
C93 C92 Fe9 72.9(12)
C91 C92 Fe9 71.1(11)
C93 C92 H92 122.1
C91 C92 H92 122.1
Fe9 C92 H92 122.1
C94 C93 C92 102(2)
C94 C93 Fe9 69.2(12)
C92 C93 Fe9 67.0(11)
C94 C93 H93 128.8
C92 C93 H93 128.8
Fe9 C93 H93 128.8
C93 C94 C95 110.2(19)
C93 C94 Fe9 71.2(12)
C95 C94 Fe9 67.9(10)
C93 C94 H94 124.8
C95 C94 H94 124.8
Fe9 C94 H94 124.8
C91 C95 C94 109.7(19)
C91 C95 Fe9 70.9(11)
C94 C95 Fe9 71.1(11)
C91 C95 H95 125.2
C94 C95 H95 125.2
Fe9 C95 H95 125.2
C97 C96 C100 109(2)
C97 C96 Fe9 72.3(12)
C100 C96 Fe9 72.5(11)
C97 C96 H96 125.6
C100 C96 H96 125.6
Fe9 C96 H96 125.6
C98 C97 C96 108(2)
C98 C97 Fe9 68.9(12)
C96 C97 Fe9 68.3(11)
C98 C97 H97 126.1
C96 C97 H97 126.1
Fe9 C97 H97 126.1
C97 C98 C99 111(2)
C97 C98 Fe9 72.5(12)
C99 C98 Fe9 72.2(12)
C97 C98 H98 124.3
C99 C98 H98 124.3
Fe9 C98 H98 124.3
C98 C99 C100 105(2)
C98 C99 Fe9 67.7(11)
C100 C99 Fe9 69.9(11)
C98 C99 H99 127.7
C100 C99 H99 127.7
Fe9 C99 H99 127.7
C96 C100 C99 107.4(19)
C96 C100 Fe9 67.4(11)
C99 C100 Fe9 69.8(10)
C96 C100 H100 126.3
C99 C100 H100 126.3
Fe9 C100 H100 126.3
C102 C101 C105 108.8(12)
C102 C101 C220 124.8(13)
C105 C101 C220 126.4(14)
C102 C101 Fe10 69.9(8)
C105 C101 Fe10 69.4(8)
C220 C101 Fe10 125.3(9)
C101 C102 C103 105.7(14)
C101 C102 Fe10 69.0(7)
C103 C102 Fe10 69.4(8)
C101 C102 H102 127.1
C103 C102 H102 127.1
Fe10 C102 H102 127.1
C104 C103 C102 109.6(15)
C104 C103 Fe10 69.7(9)
C102 C103 Fe10 69.3(8)
C104 C103 H103 125.2
C102 C103 H103 125.2
Fe10 C103 H103 125.2
C103 C104 C105 108.0(14)
C103 C104 Fe10 70.0(9)
C105 C104 Fe10 69.3(8)
C103 C104 H104 126.0
C105 C104 H104 126.0
Fe10 C104 H104 126.0
C104 C105 C101 107.8(15)
C104 C105 Fe10 70.1(9)
C101 C105 Fe10 69.3(8)
C104 C105 H105 126.1
C101 C105 H105 126.1
Fe10 C105 H105 126.1
C107 C106 C110 108.0
C107 C106 Fe10 69.4(5)
C110 C106 Fe10 69.2(4)
C107 C106 H106 126.0
C110 C106 H106 126.0
Fe10 C106 H106 126.0
C108 C107 C106 108.0
C108 C107 Fe10 68.8(5)
C106 C107 Fe10 70.0(5)
C108 C107 H107 126.0
C106 C107 H107 126.0
Fe10 C107 H107 126.0
C107 C108 C109 108.0
C107 C108 Fe10 70.3(5)
C109 C108 Fe10 69.3(4)
C107 C108 H108 126.0
C109 C108 H108 126.0
Fe10 C108 H108 126.0
C108 C109 C110 108.0
C108 C109 Fe10 69.6(4)
C110 C109 Fe10 70.2(5)
C108 C109 H109 126.0
C110 C109 H109 126.0
Fe10 C109 H109 126.0
C109 C110 C106 108.0
C109 C110 Fe10 68.8(5)
C106 C110 Fe10 70.2(5)
C109 C110 H110 126.0
C106 C110 H110 126.0
Fe10 C110 H110 126.0
C222 C111 C112 126.6(12)
C222 C111 C115 125.1(12)
C112 C111 C115 108.2(11)
C222 C111 Fe11 128.6(9)
C112 C111 Fe11 68.5(6)
C115 C111 Fe11 70.1(7)
C113 C112 C111 108.7(13)
C113 C112 Fe11 70.8(8)
C111 C112 Fe11 70.2(7)
C113 C112 H112 125.6
C111 C112 H112 125.6
Fe11 C112 H112 125.6
C112 C113 C114 109.0(13)
C112 C113 Fe11 70.0(8)
C114 C113 Fe11 69.8(8)
C112 C113 H113 125.5
C114 C113 H113 125.5
Fe11 C113 H113 125.5
C114 C115 C111 104.3(13)
C114 C115 Fe11 68.4(8)
C111 C115 Fe11 68.3(7)
C114 C115 H115 127.8
C111 C115 H115 127.8
Fe11 C115 H115 127.8
C113 C114 C115 109.7(13)
C113 C114 Fe11 69.4(8)
C115 C114 Fe11 70.8(8)
C113 C114 H114 125.2
C115 C114 H114 125.2
Fe11 C114 H114 125.2
C120 C116 C117 107.5(13)
C120 C116 Fe11 69.7(7)
C117 C116 Fe11 69.0(7)
C120 C116 H116 126.3
C117 C116 H116 126.3
Fe11 C116 H116 126.3
C118 C117 C116 107.6(12)
C118 C117 Fe11 70.0(7)
C116 C117 Fe11 68.7(7)
C118 C117 H117 126.2
C116 C117 H117 126.2
Fe11 C117 H117 126.2
C119 C118 C117 106.7(13)
C119 C118 Fe11 69.4(7)
C117 C118 Fe11 69.0(8)
C119 C118 H118 126.6
C117 C118 H118 126.6
Fe11 C118 H118 126.6
C120 C119 C118 111.8(12)
C120 C119 Fe11 70.1(8)
C118 C119 Fe11 70.1(7)
C120 C119 H119 124.0
C118 C119 H119 124.0
Fe11 C119 H119 124.0
C119 C120 C116 106.3(13)
C119 C120 Fe11 69.7(7)
C116 C120 Fe11 68.7(7)
C119 C120 H120 126.8
C116 C120 H120 126.8
Fe11 C120 H120 126.8
C125 C121 C122 105.9(12)
C125 C121 C224 124.8(11)
C122 C121 C224 129.3(12)
C125 C121 Fe12 70.9(8)
C122 C121 Fe12 64.8(9)
C224 C121 Fe12 127.7(10)
C123 C122 C121 108.5(12)
C123 C122 Fe12 73.7(11)
C121 C122 Fe12 72.5(9)
C123 C122 H122 125.6
C121 C122 H122 125.6
Fe12 C122 H122 125.6
C122 C123 C124 108.5(14)
C122 C123 Fe12 65.3(10)
C124 C123 Fe12 70.7(10)
C122 C123 H123 125.6
C124 C123 H123 125.6
Fe12 C123 H123 125.6
C125 C124 C123 107.1(14)
C125 C124 Fe12 69.9(9)
C123 C124 Fe12 68.8(10)
C125 C124 H124 126.5
C123 C124 H124 126.5
Fe12 C124 H124 126.5
C121 C125 C124 109.6(14)
C121 C125 Fe12 68.8(8)
C124 C125 Fe12 70.0(9)
C121 C125 H125 125.2
C124 C125 H125 125.2
Fe12 C125 H125 125.2
C127 C126 C130 111(2)
C127 C126 Fe12 70.2(11)
C130 C126 Fe12 70.3(11)
C127 C126 H126 124.6
C130 C126 H126 124.6
Fe12 C126 H126 124.6
C126 C127 C128 105(2)
C126 C127 Fe12 69.6(11)
C128 C127 Fe12 68.0(12)
C126 C127 H127 127.3
C128 C127 H127 127.3
Fe12 C127 H127 127.3
C129 C128 C127 110(2)
C129 C128 Fe12 72.0(12)
C127 C128 Fe12 69.9(11)
C129 C128 H128 124.9
C127 C128 H128 124.9
Fe12 C128 H128 124.9
C128 C129 C130 106(2)
C128 C129 Fe12 67.3(12)
C130 C129 Fe12 68.7(11)
C128 C129 H129 126.9
C130 C129 H129 126.9
Fe12 C129 H129 126.9
C126 C130 C129 107.6(18)
C126 C130 Fe12 68.7(11)
C129 C130 Fe12 70.5(10)
C126 C130 H130 126.2
C129 C130 H130 126.2
Fe12 C130 H130 126.2
C202 C201 Cu5 175.2(11)
C202 C201 Ag4 97.6(9)
Cu5 C201 Ag4 86.3(5)
C202 C201 Ag7 88.5(10)
Cu5 C201 Ag7 88.6(5)
Ag4 C201 Ag7 93.3(5)
C201 C202 C11 171.2(16)
C201 C202 Ag7 64.6(9)
C11 C202 Ag7 123.4(10)
C204 C203 Cu4 171.5(12)
C204 C203 Ag3 100.8(9)
Cu4 C203 Ag3 85.6(5)
C204 C203 Ag7 101.1(10)
Cu4 C203 Ag7 84.2(5)
Ag3 C203 Ag7 93.0(4)
C203 C204 C21 174.5(15)
C206 C205 Cu4 169.7(12)
C206 C205 Ag2 106.9(10)
Cu4 C205 Ag2 82.9(5)
C206 C205 Ag4 88.5(9)
Cu4 C205 Ag4 87.6(4)
Ag2 C205 Ag4 94.5(4)
C205 C206 C31 173.9(13)
C205 C206 Ag4 64.6(8)
C31 C206 Ag4 120.9(8)
C208 C207 Cu6 173.7(11)
C208 C207 Ag3 99.1(9)
Cu6 C207 Ag3 83.1(4)
C208 C207 Ag2 104.2(9)
Cu6 C207 Ag2 81.5(4)
Ag3 C207 Ag2 94.1(4)
C207 C208 C41 173.9(14)
C210 C209 Cu2 168.9(12)
C210 C209 Ag2 108.3(10)
Cu2 C209 Ag2 82.7(4)
C210 C209 Ag8 92.3(9)
Cu2 C209 Ag8 87.1(5)
Ag2 C209 Ag8 97.6(5)
C209 C210 C51 174.8(15)
C212 C211 Cu6 177.2(11)
C212 C211 Ag8 90.2(9)
Cu6 C211 Ag8 90.7(5)
C212 C211 Ag6 89.1(9)
Cu6 C211 Ag6 88.3(5)
Ag8 C211 Ag6 89.3(4)
C211 C212 C61 174.0(15)
C211 C212 Ag6 63.8(8)
C61 C212 Ag6 118.8(9)
C211 C212 Ag8 62.8(8)
C61 C212 Ag8 122.5(10)
Ag6 C212 Ag8 77.8(3)
C214 C213 Cu3 172.3(10)
C214 C213 Ag3 100.2(9)
Cu3 C213 Ag3 84.0(5)
C214 C213 Ag6 87.0(8)
Cu3 C213 Ag6 86.4(5)
Ag3 C213 Ag6 90.5(4)
C213 C214 C71 178.1(14)
C213 C214 Ag6 66.2(8)
C71 C214 Ag6 114.3(8)
C216 C215 Cu1 169.4(11)
C216 C215 Ag6 91.8(9)
Cu1 C215 Ag6 86.8(4)
C216 C215 Ag1 104.1(9)
Cu1 C215 Ag1 86.5(4)
Ag6 C215 Ag1 93.8(4)
C215 C216 C81 175.3(13)
C215 C216 Ag6 61.3(7)
C81 C216 Ag6 122.3(8)
C218 C217 Cu1 171.8(12)
C218 C217 Ag8 100.4(10)
Cu1 C217 Ag8 85.9(5)
C218 C217 Ag5 100.3(9)
Cu1 C217 Ag5 83.8(4)
Ag8 C217 Ag5 97.9(5)
C217 C218 C91 177.4(18)
C220 C219 Cu3 169.8(12)
C220 C219 Ag1 106.4(10)
Cu3 C219 Ag1 83.8(4)
C220 C219 Ag7 93.7(9)
Cu3 C219 Ag7 85.9(4)
Ag1 C219 Ag7 93.6(4)
C219 C220 C101 175.3(14)
C222 C221 Cu5 169.4(11)
C222 C221 Ag1 110.3(9)
Cu5 C221 Ag1 80.3(4)
C222 C221 Ag5 93.8(8)
Cu5 C221 Ag5 83.4(4)
Ag1 C221 Ag5 97.2(4)
C221 C222 C111 175.4(13)
C224 C223 Cu2 178.6(11)
C224 C223 Ag5 92.6(9)
Cu2 C223 Ag5 88.7(4)
C224 C223 Ag4 93.4(9)
Cu2 C223 Ag4 87.2(5)
Ag5 C223 Ag4 91.3(4)
C223 C224 C121 166.9(13)
C223 C224 Ag5 60.8(7)
C121 C224 Ag5 123.6(8)
Cl2 C01 Cl1 111.2(12)
Cl2 C01 H01A 109.4
Cl1 C01 H01A 109.4
Cl2 C01 H01B 109.4
Cl1 C01 H01B 109.4
H01A C01 H01B 108.0
Cl4 C02 Cl3 111.8(13)
Cl4 C02 H02A 109.3
Cl3 C02 H02A 109.3
Cl4 C02 H02B 109.3
Cl3 C02 H02B 109.3
H02A C02 H02B 107.9

loop_
_geom_bond_atom_site_label_1
_geom_bond_atom_site_label_2
_geom_bond_distance
Ag1 C215 2.378(12)
Ag1 C219 2.381(13)
Ag1 C221 2.420(12)
Ag1 Cu5 2.802(2)
Ag1 Cu3 2.869(2)
Ag1 Cu1 2.936(2)
Ag2 C209 2.348(13)
Ag2 C205 2.384(13)
Ag2 C207 2.429(12)
Ag2 Cu2 2.816(2)
Ag2 Cu6 2.847(2)
Ag2 Cu4 2.853(2)
Ag3 C203 2.370(12)
Ag3 C207 2.391(12)
Ag3 C213 2.392(12)
Ag3 Cu6 2.864(2)
Ag3 Cu3 2.8926(19)
Ag3 Cu4 2.904(2)
Ag4 C201 2.354(12)
Ag4 C223 2.386(14)
Ag4 C205 2.412(12)
Ag4 C206 2.668(11)
Ag4 Cu5 2.9164(19)
Ag4 Cu2 2.954(2)
Ag4 Cu4 3.002(2)
Ag5 C217 2.362(12)
Ag5 C223 2.363(11)
Ag5 C221 2.422(11)
Ag5 C224 2.704(11)
Ag5 Cu1 2.867(2)
Ag5 Cu5 2.889(2)
Ag5 Cu2 2.974(2)
Ag6 C215 2.348(11)
Ag6 C211 2.411(13)
Ag6 C213 2.435(11)
Ag6 C214 2.657(12)
Ag6 C216 2.674(11)
Ag6 C212 2.686(12)
Ag6 Cu1 2.921(2)
Ag6 Cu3 2.992(2)
Ag6 Cu6 3.0056(19)
Ag6 Ag8 3.3791(17)
Ag7 C203 2.382(12)
Ag7 C219 2.389(12)
Ag7 C201 2.434(13)
Ag7 C202 2.694(13)
Ag7 Cu4 2.876(2)
Ag7 Cu3 2.930(2)
Ag7 Cu5 3.038(2)
Ag8 C217 2.334(13)
Ag8 C209 2.378(12)
Ag8 C211 2.397(13)
Ag8 C212 2.694(13)
Ag8 Cu1 2.9019(19)
Ag8 Cu2 2.956(2)
Ag8 Cu6 3.057(2)
Cu1 C215 1.874(12)
Cu1 C217 1.899(12)
Cu2 C223 1.862(13)
Cu2 C209 1.880(12)
Cu3 C219 1.876(12)
Cu3 C213 1.898(13)
Cu4 C203 1.872(14)
Cu4 C205 1.892(14)
Cu5 C221 1.879(11)
Cu5 C201 1.879(13)
Cu6 C211 1.869(13)
Cu6 C207 1.888(11)
Fe1 C18 2.00(2)
Fe1 C15 2.005(19)
Fe1 C20 2.02(2)
Fe1 C16 2.02(2)
Fe1 C14 2.03(2)
Fe1 C13 2.03(2)
Fe1 C19 2.03(2)
Fe1 C17 2.04(2)
Fe1 C11 2.037(15)
Fe1 C12 2.068(18)
Fe2 C23 2.006(16)
Fe2 C22 2.007(15)
Fe2 C21 2.019(14)
Fe2 C29 2.024(17)
Fe2 C26 2.025(16)
Fe2 C28 2.029(17)
Fe2 C25 2.030(17)
Fe2 C27 2.032(16)
Fe2 C24 2.059(16)
Fe2 C30 2.062(18)
Fe3 C32 2.031(15)
Fe3 C31 2.037(10)
Fe3 C36 2.041(16)
Fe3 C33 2.045(14)
Fe3 C40 2.061(16)
Fe3 C37 2.072(16)
Fe3 C35 2.079(13)
Fe3 C34 2.080(14)
Fe3 C39 2.084(18)
Fe3 C38 2.102(17)
Fe4 C46 2.009(16)
Fe4 C42 2.035(12)
Fe4 C41 2.035(11)
Fe4 C50 2.039(13)
Fe4 C49 2.041(14)
Fe4 C44 2.042(15)
Fe4 C47 2.046(13)
Fe4 C45 2.049(15)
Fe4 C43 2.075(13)
Fe4 C48 2.076(14)
Fe5 C60 2.013(16)
Fe5 C51 2.026(15)
Fe5 C58 2.034(15)
Fe5 C52 2.037(16)
Fe5 C57 2.037(16)
Fe5 C55 2.041(14)
Fe5 C53 2.046(16)
Fe5 C56 2.048(15)
Fe5 C54 2.059(15)
Fe5 C59 2.062(19)
Fe6 C63 1.991(19)
Fe6 C66 2.01(2)
Fe6 C69 2.01(3)
Fe6 C61 2.019(14)
Fe6 C64 2.019(17)
Fe6 C68 2.02(2)
Fe6 C65 2.024(15)
Fe6 C62 2.025(19)
Fe6 C67 2.06(2)
Fe6 C70 2.06(2)
Fe7 C73 1.80(2)
Fe7 C74 1.997(17)
Fe7 C75 2.021(14)
Fe7 C72 2.031(14)
Fe7 C71 2.045(13)
Fe7 C77 2.067(18)
Fe7 C79 2.082(16)
Fe7 C80 2.087(18)
Fe7 C76 2.096(18)
Fe7 C78 2.104(19)
Fe8 C89 1.990(16)
Fe8 C85 2.022(12)
Fe8 C81 2.023(11)
Fe8 C84 2.034(12)
Fe8 C83 2.045(16)
Fe8 C82 2.045(15)
Fe8 C88 2.047(16)
Fe8 C86 2.054(18)
Fe8 C90 2.065(19)
Fe8 C87 2.081(15)
Fe9 C96 1.968(19)
Fe9 C98 1.973(19)
Fe9 C92 1.99(2)
Fe9 C95 1.996(19)
Fe9 C97 2.018(17)
Fe9 C91 2.027(17)
Fe9 C99 2.031(18)
Fe9 C100 2.032(17)
Fe9 C94 2.038(19)
Fe9 C93 2.06(2)
Fe10 C101 2.021(12)
Fe10 C105 2.021(15)
Fe10 C109 2.022(13)
Fe10 C108 2.025(13)
Fe10 C104 2.032(14)
Fe10 C102 2.033(14)
Fe10 C103 2.035(15)
Fe10 C110 2.041(12)
Fe10 C107 2.045(12)
Fe10 C106 2.054(14)
Fe11 C112 2.023(12)
Fe11 C113 2.034(13)
Fe11 C116 2.036(13)
Fe11 C114 2.038(13)
Fe11 C117 2.039(13)
Fe11 C119 2.044(12)
Fe11 C111 2.046(11)
Fe11 C120 2.050(13)
Fe11 C118 2.053(14)
Fe11 C115 2.071(13)
Fe12 C122 1.899(18)
Fe12 C128 2.00(2)
Fe12 C121 2.001(14)
Fe12 C123 2.007(17)
Fe12 C126 2.016(19)
Fe12 C127 2.024(17)
Fe12 C125 2.029(15)
Fe12 C124 2.031(16)
Fe12 C130 2.037(17)
Fe12 C129 2.060(19)
C11 C15 1.40(2)
C11 C202 1.440(17)
C11 C12 1.45(2)
C12 C13 1.41(2)
C12 H12 0.9800
C13 C14 1.36(3)
C13 H13 0.9800
C14 C15 1.39(3)
C14 H14 0.9800
C15 H15 0.9800
C16 C17 1.389(16)
C16 C20 1.391(16)
C16 H16 0.9800
C17 C18 1.409(16)
C17 H17 0.9800
C18 C19 1.395(16)
C18 H18 0.9800
C19 C20 1.386(16)
C19 H19 0.9800
C20 H20 0.9800
C21 C25 1.40(2)
C21 C22 1.42(2)
C21 C204 1.435(18)
C22 C23 1.42(2)
C22 H22 0.9800
C23 C24 1.37(3)
C23 H23 0.9800
C24 C25 1.41(3)
C24 H24 0.9800
C25 H25 0.9800
C26 C27 1.39(3)
C26 C30 1.47(3)
C26 H26 0.9800
C27 C28 1.44(2)
C27 H27 0.9800
C28 C29 1.37(3)
C28 H28 0.9800
C29 C30 1.47(3)
C29 H29 0.9800
C30 H30 0.9800
C31 C35 1.419(17)
C31 C206 1.434(15)
C31 C32 1.439(16)
C32 C33 1.416(18)
C32 H32 0.9800
C33 C34 1.439(19)
C33 H33 0.9800
C34 C35 1.415(17)
C34 H34 0.9800
C35 H35 0.9800
C36 C37 1.397(15)
C36 C40 1.405(15)
C36 H36 0.9800
C37 C38 1.402(15)
C37 H37 0.9800
C38 C39 1.403(15)
C38 H38 0.9800
C39 C40 1.415(15)
C39 H39 0.9800
C40 H40 0.9800
C41 C42 1.379(17)
C41 C208 1.413(17)
C41 C45 1.460(19)
C42 C43 1.385(19)
C42 H42 0.9800
C43 C44 1.42(2)
C43 H43 0.9800
C44 C45 1.45(2)
C44 H44 0.9800
C45 H45 0.9800
C46 C47 1.40(2)
C46 C50 1.48(2)
C46 H46 0.9800
C47 C48 1.43(2)
C47 H47 0.9800
C48 C49 1.41(2)
C48 H48 0.9800
C49 C50 1.44(2)
C49 H49 0.9800
C50 H50 0.9800
C51 C55 1.38(2)
C51 C52 1.44(2)
C51 C210 1.467(17)
C52 C53 1.43(2)
C52 H52 0.9800
C53 C54 1.36(2)
C53 H53 0.9800
C54 C55 1.483(19)
C54 H54 0.9800
C55 H55 0.9800
C56 C60 1.37(3)
C56 C57 1.41(2)
C56 H56 0.9800
C57 C58 1.47(3)
C57 H57 0.9800
C58 C59 1.39(3)
C58 H58 0.9800
C59 C60 1.39(2)
C59 H59 0.9800
C60 H60 0.9800
C61 C65 1.41(2)
C61 C212 1.420(17)
C61 C62 1.44(2)
C62 C63 1.39(3)
C62 H62 0.9800
C63 C64 1.38(3)
C63 H63 0.9800
C64 C65 1.48(2)
C64 H64 0.9800
C65 H65 0.9800
C66 C70 1.35(3)
C66 C67 1.42(3)
C66 H66 0.9800
C67 C68 1.33(3)
C67 H67 0.9800
C68 C69 1.42(3)
C68 H68 0.9800
C69 C70 1.38(3)
C69 H69 0.9800
C70 H70 0.9800
C71 C75 1.392(13)
C71 C72 1.401(13)
C71 C214 1.450(18)
C72 C73 1.320(14)
C72 H72 0.9800
C73 C74 1.372(14)
C73 H73 0.9800
C74 C75 1.355(14)
C74 H74 0.9800
C75 H75 0.9800
C76 C80 1.41(2)
C76 C77 1.47(3)
C76 H76 0.9800
C77 C78 1.39(2)
C77 H77 0.9800
C78 C79 1.47(2)
C78 H78 0.9800
C79 C80 1.42(2)
C79 H79 0.9800
C80 H80 0.9800
C81 C85 1.430(15)
C81 C82 1.431(17)
C81 C216 1.447(15)
C82 C83 1.434(17)
C82 H82 0.9800
C83 C84 1.426(18)
C83 H83 0.9800
C84 C85 1.399(16)
C84 H84 0.9800
C85 H85 0.9800
C86 C90 1.36(3)
C86 C87 1.45(3)
C86 H86 0.9800
C87 C88 1.37(3)
C87 H87 0.9800
C88 C89 1.43(3)
C88 H88 0.9800
C89 C90 1.41(3)
C89 H89 0.9800
C90 H90 0.9800
C91 C218 1.38(2)
C91 C95 1.396(16)
C91 C92 1.402(15)
C92 C93 1.391(15)
C92 H92 0.9800
C93 C94 1.391(16)
C93 H93 0.9800
C94 C95 1.413(15)
C94 H94 0.9800
C95 H95 0.9800
C96 C97 1.35(3)
C96 C100 1.37(3)
C96 H96 0.9800
C97 C98 1.32(3)
C97 H97 0.9800
C98 C99 1.37(3)
C98 H98 0.9800
C99 C100 1.40(3)
C99 H99 0.9800
C100 H100 0.9800
C101 C102 1.42(2)
C101 C105 1.43(2)
C101 C220 1.446(17)
C102 C103 1.43(2)
C102 H102 0.9800
C103 C104 1.40(2)
C103 H103 0.9800
C104 C105 1.41(2)
C104 H104 0.9800
C105 H105 0.9800
C106 C107 1.422(10)
C106 C110 1.423(10)
C106 H106 0.9800
C107 C108 1.422(10)
C107 H107 0.9800
C108 C109 1.422(10)
C108 H108 0.9800
C109 C110 1.422(10)
C109 H109 0.9800
C110 H110 0.9800
C111 C222 1.418(17)
C111 C112 1.436(17)
C111 C115 1.461(18)
C112 C113 1.362(19)
C112 H112 0.9800
C113 C114 1.42(2)
C113 H113 0.9800
C115 C114 1.433(19)
C115 H115 0.9800
C114 H114 0.9800
C116 C120 1.452(19)
C116 C117 1.47(2)
C116 H116 0.9800
C117 C118 1.43(2)
C117 H117 0.9800
C118 C119 1.421(18)
C118 H118 0.9800
C119 C120 1.406(19)
C119 H119 0.9800
C120 H120 0.9800
C121 C125 1.388(13)
C121 C122 1.425(13)
C121 C224 1.485(18)
C122 C123 1.370(14)
C122 H122 0.9800
C123 C124 1.397(14)
C123 H123 0.9800
C124 C125 1.393(14)
C124 H124 0.9800
C125 H125 0.9800
C126 C127 1.39(3)
C126 C130 1.42(3)
C126 H126 0.9800
C127 C128 1.45(3)
C127 H127 0.9800
C128 C129 1.41(3)
C128 H128 0.9800
C129 C130 1.43(2)
C129 H129 0.9800
C130 H130 0.9800
C201 C202 1.222(17)
C203 C204 1.211(17)
C205 C206 1.208(17)
C207 C208 1.223(16)
C209 C210 1.221(14)
C211 C212 1.223(16)
C213 C214 1.199(16)
C215 C216 1.208(16)
C217 C218 1.200(15)
C219 C220 1.223(16)
C221 C222 1.210(15)
C223 C224 1.211(17)
C01 Cl2 1.770(10)
C01 Cl1 1.771(10)
C01 H01A 0.9700
C01 H01B 0.9700
C02 Cl4 1.767(10)
C02 Cl3 1.768(10)
C02 H02A 0.9700
C02 H02B 0.9700
